data_7052658
loop_
_publ_author_name
'Borta, Ana'
'Jeanneau, Erwann'
'Chumakov, Yuri'
'Luneau, Dominique'
'Ungur, Liviu'
'Chibotaru, Liviu F.'
'Wernsdorfer, Wolfgang'

_publ_section_related_literature
;
?
;
_publ_section_title
;
 Synthesis, structure, magnetism and theoretical study of a series of
 complexes with a decanuclear core [Ln(iii)2Cu(ii)8] (Ln = Y, Gd, Tb,
 Dy)
;
_journal_issue 6
_journal_name_full 'New Journal of Chemistry'
_journal_page_first 1270
_journal_paper_doi 10.1039/c0nj00931h
_journal_volume 35
_journal_year 2011
_chemical_formula_moiety 'C60 H52 Cl6 Cu8 N12 O16 Y2, (H2 O)13.1'
_chemical_formula_sum 'C60 H78.2 Cl6 Cu8 N12 O29.1 Y2'
_chemical_formula_weight 2332.02
_space_group_IT_number 14
_symmetry_cell_setting monoclinic
_symmetry_space_group_name_Hall '-P 2yn'
_symmetry_space_group_name_H-M 'P 1 21/n 1'
_atom_sites_solution_hydrogens geom
_atom_sites_solution_primary direct
_audit_creation_date 11-01-27
_audit_creation_method CRYSTALS_ver_14.11
_cell_angle_alpha 90
_cell_angle_beta 96.870(2)
_cell_angle_gamma 90
_cell_formula_units_Z 6
_cell_length_a 16.5041(16)
_cell_length_b 19.2258(18)
_cell_length_c 45.343(4)
_cell_measurement_reflns_used 0
_cell_measurement_temperature 293
_cell_measurement_theta_max 0
_cell_measurement_theta_min 0
_cell_volume 14284(2)
_computing_cell_refinement 'DENZO/SCALEPACK (Otwinowski & Minor, 1997)'
_computing_data_collection 'COLLECT (Nonius, 2001).'
_computing_data_reduction 'DENZO/SCALEPACK (Otwinowski & Minor, 1997)'
_computing_molecular_graphics 'CAMERON (Watkin et al., 1996)'
_computing_publication_material 'CRYSTALS (Betteridge et al., 2003)'
_computing_structure_refinement 'CRYSTALS (Betteridge et al., 2003)'
_computing_structure_solution 'SIR97 (Altomare et al., 1999)'
_diffrn_ambient_temperature 293
_diffrn_measured_fraction_theta_full 0.995
_diffrn_measured_fraction_theta_max 0.995
_diffrn_measurement_device Area
_diffrn_measurement_device_type 'Nonius KappaCCD'
_diffrn_measurement_method '\f & \w scans'
_diffrn_radiation_monochromator graphite
_diffrn_radiation_type 'Mo K\a'
_diffrn_radiation_wavelength 0.71073
_diffrn_reflns_av_R_equivalents 0.105
_diffrn_reflns_limit_h_max 16
_diffrn_reflns_limit_h_min -16
_diffrn_reflns_limit_k_max 19
_diffrn_reflns_limit_k_min 0
_diffrn_reflns_limit_l_max 44
_diffrn_reflns_limit_l_min 0
_diffrn_reflns_number 127902
_diffrn_reflns_theta_full 20.713
_diffrn_reflns_theta_max 20.713
_diffrn_reflns_theta_min 0.905
_diffrn_standards_number 0
_exptl_absorpt_coefficient_mu 3.175
_exptl_absorpt_correction_T_max 0.73
_exptl_absorpt_correction_T_min 0.68
_exptl_absorpt_correction_type multi-scan
_exptl_absorpt_process_details 'DENZO/SCALEPACK (Otwinowski & Minor, 1997)'
_exptl_crystal_colour green
_exptl_crystal_density_diffrn 1.625
_exptl_crystal_density_method 'not measured'
_exptl_crystal_description block
_exptl_crystal_F_000 7002
_exptl_crystal_size_max 0.130
_exptl_crystal_size_mid 0.120
_exptl_crystal_size_min 0.100
_platon_squeeze_details
;
;
_refine_diff_density_max 1.41
_refine_diff_density_min -1.22
_refine_ls_extinction_coef 320(50)
_refine_ls_extinction_method 'Larson (1970), Equation 22'
_refine_ls_goodness_of_fit_ref 1.0438
_refine_ls_hydrogen_treatment none
_refine_ls_matrix_type full
_refine_ls_number_parameters 1406
_refine_ls_number_reflns 14560
_refine_ls_number_restraints 0
_refine_ls_R_factor_all 0.0862
_refine_ls_R_factor_gt 0.0588
_refine_ls_shift/su_max 0.0015151
_refine_ls_shift/su_mean 0.0002031
_refine_ls_structure_factor_coef Fsqd
_refine_ls_weighting_details
;
Method, part 1, Chebychev polynomial, (Watkin, 1994, Prince, 1982)
[weight] = 1.0/[A~0~*T~0~(x)+A~1~*T~1~(x) ... +A~n-1~]*T~n-1~(x)]
where A~i~ are the Chebychev coefficients listed below and x= Fcalc/Fmax
Method = Robust Weighting (Prince, 1982)
W = [weight] * [1-(deltaF/6*sigmaF)^2^]^2^
A~i~ are:
79.3 122. 61.0 16.7
;
_refine_ls_weighting_scheme calc
_refine_ls_wR_factor_all 0.2221
_refine_ls_wR_factor_gt 0.1533
_refine_ls_wR_factor_ref 0.2221
_reflns_limit_h_max 16
_reflns_limit_h_min -16
_reflns_limit_k_max 19
_reflns_limit_k_min 0
_reflns_limit_l_max 44
_reflns_limit_l_min 0
_reflns_number_gt 8705
_reflns_number_total 14676
_reflns_threshold_expression I>2.0\s(I)
_oxford_diffrn_Wilson_B_factor 4.22
_oxford_diffrn_Wilson_scale 77.91
_oxford_refine_ls_r_factor_ref 0.0862
_oxford_refine_ls_scale 0.12371(8)
_oxford_reflns_number_all 14560
_oxford_reflns_threshold_expression_ref I>-10.0\s(I)
_oxford_structure_analysis_title CRYSTALS_cif
_cod_data_source_file c0nj00931h.txt
_cod_data_source_block CuY
_cod_depositor_comments
;
The following automatic conversions were performed:

'_symmetry_cell_setting' value 'Monoclinic' changed to 'monoclinic'
according to /home/saulius/struct/CIF-dictionaries/cif_core.dic
dictionary named 'cif_core.dic' version 2.4.1 from 2010-06-29.

Automatic conversion script
Id: cif_fix_values 1715 2011-07-08 13:25:40Z adriana 
;
_cod_original_sg_symbol_H-M 'P 1 21/n 1 '
_cod_database_code 7052658

loop_
_symmetry_equiv_pos_as_xyz
x,y,z
-x,-y,-z
-x+1/2,y+1/2,-z+1/2
x+1/2,-y+1/2,z+1/2

loop_
_atom_site_label
_atom_site_type_symbol
_atom_site_fract_x
_atom_site_fract_y
_atom_site_fract_z
_atom_site_U_iso_or_equiv
_atom_site_occupancy
_atom_site_adp_type
_atom_site_refinement_flags_posn
_atom_site_refinement_flags_adp
_atom_site_refinement_flags_occupancy
_atom_site_disorder_assembly
_atom_site_disorder_group
_atom_site_attached_hydrogens
Cu1 Cu 0.55090(11) -0.06987(9) 0.22738(4) 0.0669 1.0000 Uani . . . . . .
Cu2 Cu 0.48084(12) -0.04868(9) 0.28545(4) 0.0698 1.0000 Uani . . . . . .
Cu3 Cu 0.51514(11) 0.17049(9) 0.20640(4) 0.0670 1.0000 Uani . . . . . .
Cu4 Cu 0.44860(12) 0.19027(10) 0.26503(4) 0.0756 1.0000 Uani . . . . . .
Cu5 Cu 0.49959(12) 0.01723(9) 0.14874(4) 0.0703 1.0000 Uani . . . . . .
Cu6 Cu 0.67325(12) 0.04623(10) 0.18243(5) 0.0755 1.0000 Uani . . . . . .
Cu7 Cu 0.31256(12) 0.07738(10) 0.30786(4) 0.0757 1.0000 Uani . . . . . .
Cu8 Cu 0.48638(13) 0.10015(10) 0.34218(4) 0.0753 1.0000 Uani . . . . . .
Cu9 Cu 0.86324(12) -0.01335(10) 0.53093(4) 0.0729 1.0000 Uani . . . . . .
Cu10 Cu 1.00573(13) 0.12521(10) 0.46810(4) 0.0746 1.0000 Uani . . . . . .
Cu11 Cu 0.77919(12) 0.11976(10) 0.47186(4) 0.0764 1.0000 Uani . . . . . .
Cu12 Cu 0.87245(13) 0.19196(10) 0.52833(4) 0.0771 1.0000 Uani . . . . . .
Y1 Y 0.39393(7) 0.04317(5) 0.22676(2) 0.0363 1.0000 Uani . . . . . .
Y2 Y 0.60281(7) 0.07710(6) 0.26536(2) 0.0388 1.0000 Uani . . . . . .
Y3 Y 0.94236(7) -0.04224(6) 0.46738(2) 0.0409 1.0000 Uani . . . . . .
Cl1 Cl 0.5207(2) -0.15785(17) 0.26358(8) 0.0625 1.0000 Uani . . . . . .
Cl2 Cl 0.4914(2) 0.27868(16) 0.23052(7) 0.0597 1.0000 Uani . . . . . .
Cl3 Cl 0.7531(2) 0.0976(2) 0.29179(9) 0.0768 1.0000 Uani . . . . . .
Cl4 Cl 0.2475(2) 0.0193(2) 0.20087(9) 0.0815 1.0000 Uani . . . . . .
Cl5 Cl 0.5525(3) -0.00022(19) 0.09889(8) 0.0738 1.0000 Uani . . . . . .
Cl6 Cl 0.4305(3) 0.1191(2) 0.39243(9) 0.0926 1.0000 Uani . . . . . .
Cl7 Cl 0.8717(3) -0.1236(2) 0.55849(9) 0.0809 1.0000 Uani . . . . . .
Cl8 Cl 0.8603(2) -0.1009(2) 0.42100(8) 0.0759 1.0000 Uani . . . . . .
Cl9 Cl 0.7662(3) 0.2847(2) 0.52940(9) 0.0800 1.0000 Uani . . . . . .
C1 C 0.6112(8) -0.1989(8) 0.2015(3) 0.0654 1.0000 Uani . . . . . .
C2 C 0.6347(10) -0.2376(8) 0.1793(4) 0.0757 1.0000 Uani . . . . . .
C3 C 0.6432(10) -0.2064(9) 0.1531(4) 0.0801 1.0000 Uani . . . . . .
C4 C 0.6326(9) -0.1348(8) 0.1500(3) 0.0692 1.0000 Uani . . . . . .
C5 C 0.6079(7) -0.0987(7) 0.1735(3) 0.0539 1.0000 Uani . . . . . .
C6 C 0.5469(10) 0.2735(8) 0.1612(3) 0.0714 1.0000 Uani . . . . . .
C7 C 0.5700(10) 0.2947(8) 0.1345(4) 0.0741 1.0000 Uani . . . . . .
C8 C 0.5935(11) 0.2447(8) 0.1155(4) 0.0844 1.0000 Uani . . . . . .
C9 C 0.5961(10) 0.1758(8) 0.1243(4) 0.0786 1.0000 Uani . . . . . .
C10 C 0.5741(9) 0.1586(8) 0.1523(3) 0.0659 1.0000 Uani . . . . . .
C11 C 0.3989(9) 0.3210(8) 0.2917(3) 0.0714 1.0000 Uani . . . . . .
C12 C 0.3692(11) 0.3608(9) 0.3136(4) 0.0892 1.0000 Uani . . . . . .
C13 C 0.3490(10) 0.3279(9) 0.3388(4) 0.0814 1.0000 Uani . . . . . .
C14 C 0.3563(10) 0.2556(9) 0.3412(3) 0.0797 1.0000 Uani . . . . . .
C15 C 0.3841(8) 0.2194(8) 0.3177(3) 0.0607 1.0000 Uani . . . . . .
C16 C 0.4451(10) -0.1547(7) 0.3292(3) 0.0762 1.0000 Uani . . . . . .
C17 C 0.4072(12) -0.1804(9) 0.3525(3) 0.0906 1.0000 Uani . . . . . .
C18 C 0.3626(12) -0.1326(11) 0.3669(4) 0.0958 1.0000 Uani . . . . . .
C19 C 0.3625(10) -0.0623(8) 0.3604(4) 0.0787 1.0000 Uani . . . . . .
C20 C 0.4044(9) -0.0415(8) 0.3368(3) 0.0604 1.0000 Uani . . . . . .
C21 C 0.4036(9) -0.1066(8) 0.1260(3) 0.0652 1.0000 Uani . . . . . .
C22 C 0.3669(10) -0.1690(8) 0.1276(3) 0.0717 1.0000 Uani . . . . . .
C23 C 0.3554(9) -0.1911(8) 0.1548(3) 0.0698 1.0000 Uani . . . . . .
C24 C 0.3763(8) -0.1512(7) 0.1800(3) 0.0587 1.0000 Uani . . . . . .
C25 C 0.4152(8) -0.0871(7) 0.1767(3) 0.0531 1.0000 Uani . . . . . .
C26 C 0.3701(10) 0.0851(8) 0.1084(3) 0.0720 1.0000 Uani . . . . . .
C27 C 0.3004(11) 0.1232(8) 0.1015(3) 0.0782 1.0000 Uani . . . . . .
C28 C 0.2684(10) 0.1568(9) 0.1241(3) 0.0782 1.0000 Uani . . . . . .
C29 C 0.3049(9) 0.1551(8) 0.1522(3) 0.0701 1.0000 Uani . . . . . .
C30 C 0.3765(8) 0.1158(7) 0.1582(3) 0.0564 1.0000 Uani . . . . . .
C31 C 0.8273(11) -0.0289(9) 0.2004(5) 0.0876 1.0000 Uani . . . . . .
C32 C 0.8817(12) -0.0645(10) 0.2177(6) 0.1020 1.0000 Uani . . . . . .
C33 C 0.8611(12) -0.0867(9) 0.2452(6) 0.1028 1.0000 Uani . . . . . .
C34 C 0.7862(11) -0.0699(7) 0.2542(4) 0.0860 1.0000 Uani . . . . . .
C35 C 0.7313(10) -0.0306(7) 0.2343(4) 0.0628 1.0000 Uani . . . . . .
C36 C 0.7920(11) 0.1621(9) 0.1799(5) 0.0985 1.0000 Uani . . . . . .
C37 C 0.8261(12) 0.2243(11) 0.1882(6) 0.1231 1.0000 Uani . . . . . .
C38 C 0.7948(11) 0.2611(9) 0.2112(4) 0.0894 1.0000 Uani . . . . . .
C39 C 0.7323(10) 0.2332(7) 0.2247(3) 0.0700 1.0000 Uani . . . . . .
C40 C 0.7003(8) 0.1686(7) 0.2151(3) 0.0509 1.0000 Uani . . . . . .
C41 C 0.5711(9) 0.2261(8) 0.3674(3) 0.0673 1.0000 Uani . . . . . .
C42 C 0.6160(10) 0.2861(8) 0.3668(4) 0.0799 1.0000 Uani . . . . . .
C43 C 0.6458(10) 0.3051(8) 0.3407(4) 0.0730 1.0000 Uani . . . . . .
C44 C 0.6289(9) 0.2646(7) 0.3158(3) 0.0664 1.0000 Uani . . . . . .
C45 C 0.5826(8) 0.2037(7) 0.3171(3) 0.0523 1.0000 Uani . . . . . .
C46 C 0.6007(11) 0.0176(8) 0.3838(4) 0.0801 1.0000 Uani . . . . . .
C47 C 0.6606(12) -0.0298(9) 0.3921(4) 0.0908 1.0000 Uani . . . . . .
C48 C 0.6945(12) -0.0632(8) 0.3704(4) 0.0907 1.0000 Uani . . . . . .
C49 C 0.6682(10) -0.0507(8) 0.3414(3) 0.0758 1.0000 Uani . . . . . .
C50 C 0.6073(10) -0.0019(7) 0.3338(4) 0.0681 1.0000 Uani . . . . . .
C51 C 0.1627(11) 0.1603(8) 0.2877(4) 0.0770 1.0000 Uani . . . . . .
C52 C 0.1133(10) 0.1954(9) 0.2688(4) 0.0826 1.0000 Uani . . . . . .
C53 C 0.1384(11) 0.2142(9) 0.2424(4) 0.0876 1.0000 Uani . . . . . .
C54 C 0.2133(9) 0.1936(7) 0.2356(4) 0.0689 1.0000 Uani . . . . . .
C55 C 0.2649(10) 0.1552(7) 0.2572(4) 0.0634 1.0000 Uani . . . . . .
C56 C 0.1869(10) -0.0333(9) 0.3033(3) 0.0805 1.0000 Uani . . . . . .
C57 C 0.1548(10) -0.0976(9) 0.2954(3) 0.0798 1.0000 Uani . . . . . .
C58 C 0.1973(10) -0.1385(9) 0.2781(3) 0.0770 1.0000 Uani . . . . . .
C59 C 0.2667(9) -0.1142(8) 0.2674(3) 0.0677 1.0000 Uani . . . . . .
C60 C 0.2959(9) -0.0489(7) 0.2755(3) 0.0576 1.0000 Uani . . . . . .
C61 C 0.7123(9) -0.0109(8) 0.5594(3) 0.0637 1.0000 Uani . . . . . .
C62 C 0.6421(10) 0.0183(9) 0.5660(3) 0.0758 1.0000 Uani . . . . . .
C63 C 0.6228(9) 0.0852(9) 0.5571(3) 0.0701 1.0000 Uani . . . . . .
C64 C 0.6719(9) 0.1203(8) 0.5402(3) 0.0658 1.0000 Uani . . . . . .
C65 C 0.7405(9) 0.0868(9) 0.5328(3) 0.0657 1.0000 Uani . . . . . .
C66 C 0.9953(11) 0.2587(8) 0.4354(3) 0.0799 1.0000 Uani . . . . . .
C67 C 0.9610(11) 0.3237(8) 0.4295(4) 0.0853 1.0000 Uani . . . . . .
C68 C 0.8940(12) 0.3431(9) 0.4416(4) 0.0937 1.0000 Uani . . . . . .
C69 C 0.8606(10) 0.2995(8) 0.4604(3) 0.0754 1.0000 Uani . . . . . .
C70 C 0.8952(9) 0.2347(7) 0.4669(3) 0.0595 1.0000 Uani . . . . . .
C71 C 0.8562(9) 0.1954(9) 0.5929(3) 0.0760 1.0000 Uani . . . . . .
C72 C 0.8561(10) 0.1698(9) 0.6206(3) 0.0757 1.0000 Uani . . . . . .
C73 C 0.8845(11) 0.1041(10) 0.6270(3) 0.0842 1.0000 Uani . . . . . .
C74 C 0.9150(9) 0.0667(8) 0.6041(3) 0.0701 1.0000 Uani . . . . . .
C75 C 0.9151(8) 0.0961(8) 0.5764(3) 0.0543 1.0000 Uani . . . . . .
C76 C 0.9768(11) 0.3143(9) 0.5418(3) 0.0781 1.0000 Uani . . . . . .
C77 C 1.0457(12) 0.3528(9) 0.5436(4) 0.0856 1.0000 Uani . . . . . .
C78 C 1.1146(11) 0.3220(9) 0.5346(4) 0.0813 1.0000 Uani . . . . . .
C79 C 1.1134(10) 0.2564(8) 0.5246(3) 0.0703 1.0000 Uani . . . . . .
C80 C 1.0408(10) 0.2197(8) 0.5233(3) 0.0633 1.0000 Uani . . . . . .
C81 C 0.7432(10) 0.1478(7) 0.4070(3) 0.0698 1.0000 Uani . . . . . .
C82 C 0.7564(11) 0.1413(8) 0.3777(3) 0.0751 1.0000 Uani . . . . . .
C83 C 0.8254(11) 0.1063(9) 0.3710(3) 0.0796 1.0000 Uani . . . . . .
C84 C 0.8793(10) 0.0813(8) 0.3933(3) 0.0709 1.0000 Uani . . . . . .
C85 C 0.8619(9) 0.0877(6) 0.4226(3) 0.0562 1.0000 Uani . . . . . .
C86 C 0.6226(10) 0.0432(9) 0.4640(3) 0.0745 1.0000 Uani . . . . . .
C87 C 0.5721(10) -0.0108(10) 0.4664(4) 0.0901 1.0000 Uani . . . . . .
C88 C 0.6061(11) -0.0752(10) 0.4744(4) 0.0925 1.0000 Uani . . . . . .
C89 C 0.6879(10) -0.0801(9) 0.4802(3) 0.0798 1.0000 Uani . . . . . .
C90 C 0.7389(10) -0.0221(8) 0.4779(3) 0.0639 1.0000 Uani . . . . . .
O1 O 0.5084(4) -0.0030(4) 0.25146(17) 0.0457 1.0000 Uani . . . . . .
O2 O 0.4890(5) 0.1248(4) 0.24012(17) 0.0489 1.0000 Uani . . . . . .
O3 O 0.4390(5) -0.0477(4) 0.20007(18) 0.0480 1.0000 Uani . . . . . .
O4 O 0.4142(5) 0.1107(4) 0.18607(18) 0.0543 1.0000 Uani . . . . . .
O5 O 0.3381(5) 0.1344(5) 0.25106(18) 0.0566 1.0000 Uani . . . . . .
O6 O 0.3612(5) -0.0230(4) 0.26578(17) 0.0489 1.0000 Uani . . . . . .
O7 O 0.6587(5) -0.0134(4) 0.24034(18) 0.0526 1.0000 Uani . . . . . .
O8 O 0.6385(5) 0.1403(4) 0.22606(18) 0.0544 1.0000 Uani . . . . . .
O9 O 0.5606(5) 0.1649(4) 0.29378(18) 0.0505 1.0000 Uani . . . . . .
O10 O 0.5767(6) 0.0112(4) 0.30561(19) 0.0608 1.0000 Uani . . . . . .
O11 O 0.5963(5) -0.0305(4) 0.17207(19) 0.0552 1.0000 Uani . . . . . .
O12 O 0.5769(5) 0.0931(4) 0.16149(18) 0.0550 1.0000 Uani . . . . . .
O13 O 0.3938(5) 0.1508(4) 0.31913(19) 0.0546 1.0000 Uani . . . . . .
O14 O 0.4051(6) 0.0246(5) 0.32914(18) 0.0578 1.0000 Uani . . . . . .
O15 O 0.7232(7) 0.0269(6) 0.1348(2) 0.0889 1.0000 Uani . . . . . .
O16 O 0.2574(7) 0.0911(6) 0.3524(2) 0.0880 1.0000 Uani . . . . . .
O17 O 0.9611(5) -0.0375(4) 0.51665(17) 0.0535 1.0000 Uani . . . . . .
O18 O 1.0367(6) 0.1526(4) 0.51314(18) 0.0593 1.0000 Uani . . . . . .
O19 O 0.9403(5) 0.0618(4) 0.55387(18) 0.0550 1.0000 Uani . . . . . .
O20 O 0.9128(5) 0.0637(4) 0.44503(18) 0.0573 1.0000 Uani . . . . . .
O21 O 0.8181(6) -0.0243(4) 0.48547(18) 0.0573 1.0000 Uani . . . . . .
O22 O 0.8641(5) 0.1881(5) 0.48393(18) 0.0574 1.0000 Uani . . . . . .
O23 O 0.7922(5) 0.1164(4) 0.51630(18) 0.0555 1.0000 Uani . . . . . .
O24 O 0.6847(7) 0.2088(5) 0.4704(2) 0.0850 1.0000 Uani . . . . . .
N1 N 0.5963(7) -0.1294(5) 0.1988(2) 0.0536 1.0000 Uani . . . . . .
N2 N 0.5483(7) 0.2073(5) 0.1697(2) 0.0563 1.0000 Uani . . . . . .
N3 N 0.4060(6) 0.2501(6) 0.2936(2) 0.0559 1.0000 Uani . . . . . .
N4 N 0.4444(8) -0.0869(6) 0.3213(2) 0.0643 1.0000 Uani . . . . . .
N5 N 0.4303(6) -0.0662(5) 0.1497(2) 0.0465 1.0000 Uani . . . . . .
N6 N 0.4083(7) 0.0811(5) 0.1371(2) 0.0545 1.0000 Uani . . . . . .
N7 N 0.7523(7) -0.0116(6) 0.2080(3) 0.0654 1.0000 Uani . . . . . .
N8 N 0.7301(7) 0.1345(6) 0.1934(3) 0.0705 1.0000 Uani . . . . . .
N9 N 0.5546(6) 0.1847(5) 0.3430(2) 0.0549 1.0000 Uani . . . . . .
N10 N 0.5731(7) 0.0327(6) 0.3552(2) 0.0611 1.0000 Uani . . . . . .
N11 N 0.2377(7) 0.1385(6) 0.2827(3) 0.0648 1.0000 Uani . . . . . .
N12 N 0.2567(7) -0.0090(6) 0.2937(3) 0.0662 1.0000 Uani . . . . . .
N13 N 0.7618(7) 0.0222(6) 0.5429(2) 0.0549 1.0000 Uani . . . . . .
N14 N 0.9604(8) 0.2163(5) 0.4545(2) 0.0602 1.0000 Uani . . . . . .
N15 N 0.8832(7) 0.1599(6) 0.5702(2) 0.0594 1.0000 Uani . . . . . .
N16 N 0.9736(8) 0.2476(6) 0.5317(3) 0.0648 1.0000 Uani . . . . . .
N17 N 0.7951(7) 0.1203(6) 0.4292(2) 0.0566 1.0000 Uani . . . . . .
N18 N 0.7044(7) 0.0392(6) 0.4699(2) 0.0594 1.0000 Uani . . . . . .
H1 H 0.6042 -0.2203 0.2193 0.0769 1.0000 Uiso R . . . . .
H2 H 0.6452 -0.2848 0.1819 0.0910 1.0000 Uiso R . . . . .
H3 H 0.6557 -0.2326 0.1369 0.0950 1.0000 Uiso R . . . . .
H4 H 0.6422 -0.1120 0.1327 0.0821 1.0000 Uiso R . . . . .
H6 H 0.5295 0.3068 0.1738 0.0849 1.0000 Uiso R . . . . .
H7 H 0.5701 0.3415 0.1295 0.0880 1.0000 Uiso R . . . . .
H8 H 0.6075 0.2572 0.0970 0.1010 1.0000 Uiso R . . . . .
H9 H 0.6120 0.1415 0.1118 0.0930 1.0000 Uiso R . . . . .
H11 H 0.4141 0.3435 0.2750 0.0850 1.0000 Uiso R . . . . .
H12 H 0.3627 0.4086 0.3114 0.1060 1.0000 Uiso R . . . . .
H13 H 0.3306 0.3535 0.3540 0.0971 1.0000 Uiso R . . . . .
H14 H 0.3430 0.2324 0.3580 0.0949 1.0000 Uiso R . . . . .
H16 H 0.4731 -0.1858 0.3184 0.0920 1.0000 Uiso R . . . . .
H17 H 0.4116 -0.2269 0.3583 0.1079 1.0000 Uiso R . . . . .
H18 H 0.3313 -0.1482 0.3813 0.1130 1.0000 Uiso R . . . . .
H19 H 0.3357 -0.0302 0.3712 0.0929 1.0000 Uiso R . . . . .
H21 H 0.4117 -0.0901 0.1073 0.0768 1.0000 Uiso R . . . . .
H22 H 0.3500 -0.1949 0.1107 0.0860 1.0000 Uiso R . . . . .
H23 H 0.3326 -0.2349 0.1569 0.0820 1.0000 Uiso R . . . . .
H24 H 0.3650 -0.1661 0.1987 0.0699 1.0000 Uiso R . . . . .
H26 H 0.3927 0.0614 0.0935 0.0860 1.0000 Uiso R . . . . .
H27 H 0.2758 0.1265 0.0820 0.0941 1.0000 Uiso R . . . . .
H28 H 0.2199 0.1815 0.1199 0.0920 1.0000 Uiso R . . . . .
H29 H 0.2833 0.1790 0.1673 0.0829 1.0000 Uiso R . . . . .
H31 H 0.8406 -0.0148 0.1820 0.1049 1.0000 Uiso R . . . . .
H32 H 0.9323 -0.0747 0.2119 0.1219 1.0000 Uiso R . . . . .
H33 H 0.8977 -0.1127 0.2577 0.1219 1.0000 Uiso R . . . . .
H34 H 0.7723 -0.0839 0.2726 0.1019 1.0000 Uiso R . . . . .
H36 H 0.8113 0.1377 0.1644 0.1180 1.0000 Uiso R . . . . .
H37 H 0.8692 0.2422 0.1791 0.1460 1.0000 Uiso R . . . . .
H38 H 0.8164 0.3043 0.2172 0.1060 1.0000 Uiso R . . . . .
H39 H 0.7117 0.2568 0.2400 0.0829 1.0000 Uiso R . . . . .
H41 H 0.5510 0.2131 0.3850 0.0790 1.0000 Uiso R . . . . .
H42 H 0.6262 0.3137 0.3837 0.0949 1.0000 Uiso R . . . . .
H43 H 0.6771 0.3450 0.3401 0.0859 1.0000 Uiso R . . . . .
H44 H 0.6481 0.2776 0.2981 0.0790 1.0000 Uiso R . . . . .
H46 H 0.5772 0.0410 0.3986 0.0949 1.0000 Uiso R . . . . .
H47 H 0.6778 -0.0386 0.4120 0.1080 1.0000 Uiso R . . . . .
H48 H 0.7362 -0.0950 0.3753 0.1069 1.0000 Uiso R . . . . .
H49 H 0.6908 -0.0747 0.3267 0.0900 1.0000 Uiso R . . . . .
H51 H 0.1456 0.1499 0.3060 0.0920 1.0000 Uiso R . . . . .
H52 H 0.0616 0.2075 0.2731 0.0969 1.0000 Uiso R . . . . .
H53 H 0.1050 0.2408 0.2289 0.1040 1.0000 Uiso R . . . . .
H54 H 0.2303 0.2046 0.2174 0.0820 1.0000 Uiso R . . . . .
H56 H 0.1598 -0.0054 0.3156 0.0950 1.0000 Uiso R . . . . .
H57 H 0.1066 -0.1128 0.3018 0.0940 1.0000 Uiso R . . . . .
H58 H 0.1787 -0.1832 0.2733 0.0910 1.0000 Uiso R . . . . .
H59 H 0.2938 -0.1416 0.2549 0.0799 1.0000 Uiso R . . . . .
H61 H 0.7263 -0.0552 0.5665 0.0749 1.0000 Uiso R . . . . .
H62 H 0.6071 -0.0067 0.5766 0.0900 1.0000 Uiso R . . . . .
H63 H 0.5764 0.1064 0.5627 0.0829 1.0000 Uiso R . . . . .
H64 H 0.6599 0.1656 0.5338 0.0780 1.0000 Uiso R . . . . .
H66 H 1.0408 0.2444 0.4267 0.0949 1.0000 Uiso R . . . . .
H67 H 0.9845 0.3538 0.4169 0.1010 1.0000 Uiso R . . . . .
H68 H 0.8704 0.3865 0.4371 0.1110 1.0000 Uiso R . . . . .
H69 H 0.8148 0.3135 0.4692 0.0899 1.0000 Uiso R . . . . .
H71 H 0.8363 0.2401 0.5891 0.0900 1.0000 Uiso R . . . . .
H72 H 0.8366 0.1966 0.6352 0.0899 1.0000 Uiso R . . . . .
H73 H 0.8834 0.0848 0.6458 0.1000 1.0000 Uiso R . . . . .
H74 H 0.9353 0.0221 0.6077 0.0829 1.0000 Uiso R . . . . .
H76 H 0.9299 0.3339 0.5478 0.0929 1.0000 Uiso R . . . . .
H77 H 1.0472 0.3982 0.5506 0.1020 1.0000 Uiso R . . . . .
H78 H 1.1627 0.3473 0.5354 0.0961 1.0000 Uiso R . . . . .
H79 H 1.1599 0.2362 0.5184 0.0830 1.0000 Uiso R . . . . .
H81 H 0.6974 0.1721 0.4116 0.0830 1.0000 Uiso R . . . . .
H82 H 0.7197 0.1602 0.3626 0.0889 1.0000 Uiso R . . . . .
H83 H 0.8351 0.0999 0.3514 0.0938 1.0000 Uiso R . . . . .
H84 H 0.9277 0.0601 0.3894 0.0840 1.0000 Uiso R . . . . .
H86 H 0.5999 0.0859 0.4581 0.0880 1.0000 Uiso R . . . . .
H87 H 0.5158 -0.0050 0.4630 0.1070 1.0000 Uiso R . . . . .
H88 H 0.5733 -0.1141 0.4758 0.1110 1.0000 Uiso R . . . . .
H89 H 0.7110 -0.1226 0.4860 0.0949 1.0000 Uiso R . . . . .
H151 H 0.6892 0.0013 0.1257 0.1320 1.0000 Uiso R . . . . .
H152 H 0.7660 0.0129 0.1290 0.1319 1.0000 Uiso R . . . . .
H162 H 0.2154 0.0973 0.3604 0.1299 1.0000 Uiso R . . . . .
H161 H 0.2949 0.1063 0.3642 0.1300 1.0000 Uiso R . . . . .
H241 H 0.6362 0.2190 0.4671 0.1260 1.0000 Uiso R . . . . .
H242 H 0.7048 0.2388 0.4819 0.1260 1.0000 Uiso R . . . . .

loop_
_atom_site_aniso_label
_atom_site_aniso_U_11
_atom_site_aniso_U_22
_atom_site_aniso_U_33
_atom_site_aniso_U_23
_atom_site_aniso_U_13
_atom_site_aniso_U_12
Cu1 0.0745(12) 0.0559(11) 0.0671(11) -0.0043(9) -0.0050(9) 0.0021(9)
Cu2 0.0852(13) 0.0600(11) 0.0609(11) 0.0040(9) -0.0042(9) -0.0051(9)
Cu3 0.0774(12) 0.0611(11) 0.0600(11) 0.0051(9) -0.0017(9) -0.0039(9)
Cu4 0.0848(13) 0.0663(12) 0.0728(12) -0.0036(10) -0.0021(10) 0.0025(10)
Cu5 0.0867(13) 0.0603(11) 0.0628(11) -0.0029(9) 0.0042(9) -0.0035(10)
Cu6 0.0796(13) 0.0611(12) 0.0857(13) -0.0098(10) 0.0102(10) -0.0066(10)
Cu7 0.0846(13) 0.0715(13) 0.0711(12) -0.0090(10) 0.0094(10) -0.0101(10)
Cu8 0.0962(14) 0.0641(12) 0.0630(11) -0.0011(9) -0.0007(10) -0.0107(10)
Cu9 0.0828(13) 0.0744(13) 0.0601(11) 0.0012(9) 0.0033(9) -0.0017(10)
Cu10 0.0945(14) 0.0632(12) 0.0635(11) 0.0064(9) -0.0011(10) -0.0020(10)
Cu11 0.0889(14) 0.0753(13) 0.0626(12) 0.0032(10) -0.0008(10) -0.0010(11)
Cu12 0.0918(14) 0.0739(13) 0.0643(12) -0.0005(10) 0.0035(10) -0.0024(11)
Y1 0.0434(7) 0.0295(6) 0.0338(6) 0.0010(5) -0.0042(5) -0.0001(5)
Y2 0.0444(7) 0.0296(6) 0.0390(7) -0.0003(5) -0.0093(5) -0.0004(5)
Y3 0.0528(7) 0.0390(7) 0.0287(6) -0.0002(5) -0.0033(5) -0.0026(5)
Cl1 0.071(2) 0.0422(19) 0.074(2) 0.0062(16) 0.0047(18) 0.0015(16)
Cl2 0.074(2) 0.0416(18) 0.063(2) -0.0009(15) 0.0067(17) 0.0052(16)
Cl3 0.068(2) 0.071(2) 0.084(3) -0.017(2) -0.023(2) 0.0040(19)
Cl4 0.080(3) 0.068(2) 0.090(3) 0.009(2) -0.012(2) -0.008(2)
Cl5 0.113(3) 0.054(2) 0.056(2) -0.0058(17) 0.019(2) -0.007(2)
Cl6 0.136(4) 0.081(3) 0.062(2) -0.003(2) 0.014(2) -0.024(3)
Cl7 0.091(3) 0.069(2) 0.088(3) 0.031(2) 0.033(2) 0.009(2)
Cl8 0.078(2) 0.078(3) 0.067(2) -0.027(2) -0.0138(19) 0.006(2)
Cl9 0.091(3) 0.079(3) 0.067(2) -0.007(2) 0.001(2) 0.011(2)
C1 0.064(9) 0.068(11) 0.059(9) -0.009(8) -0.014(7) 0.002(8)
C2 0.093(12) 0.055(9) 0.078(11) -0.005(9) 0.005(9) 0.014(8)
C3 0.100(12) 0.067(12) 0.074(12) -0.025(9) 0.013(9) -0.002(9)
C4 0.078(10) 0.058(10) 0.073(10) -0.019(8) 0.013(8) -0.001(8)
C5 0.047(8) 0.040(9) 0.074(10) 0.001(8) 0.003(7) -0.006(6)
C6 0.097(12) 0.048(10) 0.070(10) 0.006(8) 0.016(9) 0.004(8)
C7 0.100(12) 0.043(9) 0.080(11) 0.016(8) 0.012(9) 0.002(8)
C8 0.128(15) 0.059(11) 0.072(11) 0.004(9) 0.035(10) -0.009(10)
C9 0.101(12) 0.057(11) 0.078(12) -0.019(9) 0.012(9) -0.001(9)
C10 0.072(10) 0.062(11) 0.063(10) 0.003(9) 0.003(8) -0.015(8)
C11 0.075(10) 0.061(11) 0.074(10) -0.006(8) -0.006(8) 0.005(8)
C12 0.118(14) 0.058(10) 0.087(13) -0.002(10) -0.005(11) 0.026(10)
C13 0.095(12) 0.063(11) 0.083(12) -0.022(9) 0.000(9) 0.021(9)
C14 0.085(11) 0.095(14) 0.061(10) -0.008(9) 0.013(8) 0.003(9)
C15 0.061(9) 0.058(10) 0.062(10) -0.015(8) 0.002(7) -0.012(7)
C16 0.112(13) 0.038(9) 0.074(11) -0.001(8) -0.007(9) -0.012(8)
C17 0.152(17) 0.070(11) 0.053(10) 0.020(9) 0.024(10) -0.024(11)
C18 0.130(16) 0.103(15) 0.056(10) 0.010(10) 0.016(10) -0.041(13)
C19 0.102(12) 0.062(11) 0.071(11) -0.006(8) 0.003(9) -0.018(9)
C20 0.078(10) 0.063(11) 0.034(8) 0.012(8) -0.017(7) -0.025(8)
C21 0.077(10) 0.079(11) 0.039(8) -0.006(8) 0.008(7) -0.005(9)
C22 0.114(13) 0.058(10) 0.041(9) -0.008(7) 0.002(8) -0.023(9)
C23 0.075(10) 0.058(9) 0.075(11) -0.015(8) 0.002(8) -0.021(8)
C24 0.080(10) 0.054(9) 0.038(7) -0.009(7) -0.006(7) 0.003(8)
C25 0.061(9) 0.048(9) 0.047(9) -0.009(7) -0.008(7) 0.016(7)
C26 0.096(12) 0.056(9) 0.060(10) -0.007(7) -0.007(9) 0.001(9)
C27 0.107(13) 0.073(11) 0.051(9) 0.009(8) -0.003(9) -0.001(10)
C28 0.074(10) 0.091(12) 0.066(11) 0.018(9) -0.007(9) 0.006(9)
C29 0.089(11) 0.071(10) 0.046(9) 0.018(7) -0.013(8) 0.009(9)
C30 0.063(9) 0.057(9) 0.045(9) 0.007(7) -0.010(7) -0.007(7)
C31 0.073(12) 0.064(11) 0.121(15) -0.027(10) -0.005(11) -0.006(9)
C32 0.066(12) 0.069(12) 0.17(2) -0.019(13) 0.000(14) 0.008(10)
C33 0.076(14) 0.053(11) 0.17(2) -0.013(12) -0.037(14) 0.017(9)
C34 0.090(13) 0.044(9) 0.119(14) -0.002(9) -0.008(11) 0.020(9)
C35 0.081(12) 0.033(8) 0.069(11) -0.005(7) -0.016(9) -0.006(8)
C36 0.081(12) 0.072(12) 0.148(17) -0.041(11) 0.034(12) -0.023(10)
C37 0.090(14) 0.097(15) 0.20(2) -0.047(16) 0.071(15) -0.026(12)
C38 0.082(12) 0.060(10) 0.124(15) -0.013(10) 0.003(11) -0.012(9)
C39 0.080(11) 0.055(10) 0.074(10) -0.004(8) 0.005(8) 0.000(8)
C40 0.055(8) 0.046(8) 0.049(8) -0.003(7) -0.009(7) 0.000(7)
C41 0.085(11) 0.061(10) 0.052(9) 0.003(8) -0.007(7) -0.015(8)
C42 0.104(13) 0.064(11) 0.065(11) -0.008(8) -0.022(9) 0.004(9)
C43 0.093(11) 0.052(9) 0.069(11) -0.002(8) -0.011(9) -0.012(8)
C44 0.074(10) 0.047(9) 0.075(10) 0.006(8) -0.004(8) 0.000(8)
C45 0.063(8) 0.043(8) 0.048(9) 0.008(7) -0.010(7) 0.010(7)
C46 0.101(13) 0.062(10) 0.069(11) -0.010(8) -0.022(9) -0.013(10)
C47 0.129(16) 0.074(12) 0.059(11) -0.005(10) -0.034(11) -0.012(11)
C48 0.136(15) 0.054(10) 0.066(11) 0.006(9) -0.056(11) 0.009(10)
C49 0.094(12) 0.066(10) 0.063(10) 0.009(8) -0.009(9) 0.016(9)
C50 0.082(11) 0.049(9) 0.069(11) 0.008(8) -0.007(9) -0.021(8)
C51 0.084(12) 0.065(10) 0.087(12) -0.021(9) 0.033(10) -0.023(9)
C52 0.067(11) 0.087(12) 0.093(13) 0.003(10) 0.006(10) 0.026(9)
C53 0.093(13) 0.075(11) 0.093(14) 0.018(10) 0.008(10) 0.008(10)
C54 0.069(10) 0.055(9) 0.082(11) -0.011(8) 0.009(8) 0.019(8)
C55 0.074(11) 0.035(8) 0.078(11) -0.018(7) -0.003(9) -0.006(7)
C56 0.091(12) 0.089(13) 0.062(10) -0.005(9) 0.012(9) -0.021(10)
C57 0.091(12) 0.087(12) 0.064(10) -0.015(9) 0.019(9) -0.043(10)
C58 0.101(13) 0.078(11) 0.051(9) -0.007(8) 0.002(9) -0.023(10)
C59 0.078(10) 0.063(10) 0.061(9) 0.005(8) 0.006(8) -0.016(8)
C60 0.073(10) 0.049(9) 0.047(8) 0.000(7) -0.009(7) -0.003(8)
C61 0.069(10) 0.068(10) 0.052(9) -0.001(7) -0.003(8) -0.005(9)
C62 0.074(12) 0.084(13) 0.067(10) 0.001(9) 0.002(8) -0.017(9)
C63 0.064(10) 0.085(12) 0.062(9) -0.003(9) 0.010(8) -0.002(9)
C64 0.060(9) 0.079(10) 0.059(9) 0.003(8) 0.009(8) 0.004(8)
C65 0.060(10) 0.085(12) 0.048(9) -0.010(8) -0.007(8) -0.016(9)
C66 0.095(12) 0.072(11) 0.073(10) 0.014(9) 0.015(9) -0.009(10)
C67 0.113(14) 0.050(10) 0.098(12) 0.039(9) 0.034(11) 0.005(9)
C68 0.113(15) 0.079(12) 0.097(13) 0.030(10) 0.040(12) 0.024(11)
C69 0.098(12) 0.079(12) 0.050(9) 0.000(8) 0.017(8) 0.009(10)
C70 0.072(10) 0.051(10) 0.054(9) -0.008(7) 0.000(8) 0.001(8)
C71 0.082(11) 0.080(11) 0.065(11) -0.003(9) 0.006(8) 0.001(9)
C72 0.099(12) 0.073(12) 0.056(10) -0.012(8) 0.016(8) 0.003(9)
C73 0.113(14) 0.091(13) 0.052(9) -0.009(9) 0.025(9) 0.000(11)
C74 0.092(11) 0.057(9) 0.062(10) 0.007(8) 0.009(8) 0.000(8)
C75 0.046(8) 0.070(10) 0.045(9) 0.012(8) 0.000(6) -0.004(7)
C76 0.093(12) 0.069(12) 0.074(11) -0.005(9) 0.016(9) -0.007(10)
C77 0.103(14) 0.064(11) 0.089(12) 0.001(9) 0.011(10) -0.009(11)
C78 0.090(13) 0.062(11) 0.088(12) 0.004(9) -0.001(10) -0.017(9)
C79 0.070(11) 0.055(10) 0.085(11) -0.011(8) 0.003(8) -0.009(8)
C80 0.079(11) 0.066(11) 0.039(8) 0.005(7) -0.013(7) 0.014(9)
C81 0.087(11) 0.055(9) 0.062(11) 0.001(7) -0.014(9) -0.006(8)
C82 0.096(12) 0.080(11) 0.041(9) 0.025(8) -0.024(8) -0.012(10)
C83 0.097(13) 0.086(12) 0.055(10) 0.008(9) 0.009(9) 0.010(10)
C84 0.100(12) 0.079(11) 0.030(8) 0.019(7) -0.004(8) 0.010(9)
C85 0.077(10) 0.035(7) 0.052(9) 0.006(6) -0.014(8) -0.011(7)
C86 0.070(11) 0.085(12) 0.068(10) 0.003(8) 0.010(8) 0.005(10)
C87 0.062(10) 0.102(14) 0.104(13) 0.013(11) 0.001(9) -0.017(11)
C88 0.071(12) 0.092(14) 0.109(14) 0.012(11) -0.012(10) -0.019(10)
C89 0.079(12) 0.079(12) 0.077(11) 0.007(9) -0.009(9) 0.015(10)
C90 0.076(11) 0.065(11) 0.050(8) 0.000(7) 0.006(8) -0.006(9)
O1 0.044(5) 0.044(5) 0.046(5) 0.001(4) -0.004(4) -0.005(4)
O2 0.052(5) 0.046(5) 0.048(5) 0.001(4) 0.001(4) -0.001(4)
O3 0.044(5) 0.045(5) 0.053(5) -0.005(4) -0.005(4) -0.001(4)
O4 0.059(5) 0.046(5) 0.055(6) 0.006(4) -0.002(4) -0.009(4)
O5 0.058(6) 0.061(6) 0.051(5) -0.006(4) 0.003(4) 0.007(5)
O6 0.050(5) 0.049(5) 0.044(5) 0.004(4) -0.005(4) -0.005(4)
O7 0.053(6) 0.040(5) 0.061(6) -0.009(4) -0.009(4) 0.001(4)
O8 0.049(5) 0.056(5) 0.055(5) 0.004(4) -0.007(4) -0.005(4)
O9 0.047(5) 0.046(5) 0.054(5) -0.004(4) -0.009(4) -0.003(4)
O10 0.079(6) 0.049(5) 0.049(6) 0.006(4) -0.015(5) -0.004(5)
O11 0.054(5) 0.045(6) 0.066(6) -0.006(4) 0.003(4) -0.008(4)
O12 0.070(6) 0.043(6) 0.050(5) 0.001(4) 0.001(4) -0.006(4)
O13 0.053(5) 0.047(6) 0.061(6) -0.009(4) -0.002(4) -0.007(4)
O14 0.078(6) 0.048(6) 0.045(5) -0.001(4) -0.002(4) -0.009(5)
O15 0.101(8) 0.087(8) 0.085(7) -0.020(6) 0.034(6) -0.025(6)
O16 0.098(8) 0.112(9) 0.055(6) -0.014(6) 0.016(6) -0.028(7)
O17 0.070(6) 0.054(5) 0.035(4) -0.006(4) -0.003(4) -0.001(4)
O18 0.081(6) 0.046(6) 0.050(5) 0.005(4) 0.004(5) -0.010(5)
O19 0.067(6) 0.057(5) 0.041(5) -0.007(4) 0.008(4) -0.006(4)
O20 0.068(6) 0.056(6) 0.044(5) 0.013(4) -0.006(5) -0.005(5)
O21 0.058(6) 0.058(6) 0.053(5) -0.003(4) -0.006(4) -0.002(4)
O22 0.071(6) 0.055(6) 0.045(5) 0.007(4) 0.000(4) -0.007(5)
O23 0.065(6) 0.060(6) 0.040(5) 0.000(4) 0.001(4) -0.004(5)
O24 0.097(8) 0.075(7) 0.078(7) -0.003(6) -0.012(6) -0.008(6)
N1 0.071(7) 0.031(6) 0.058(7) -0.006(5) 0.001(6) -0.002(5)
N2 0.078(8) 0.031(7) 0.056(7) 0.003(6) -0.008(6) 0.001(5)
N3 0.060(7) 0.052(8) 0.056(7) -0.005(6) 0.007(6) 0.004(5)
N4 0.087(9) 0.056(8) 0.048(7) 0.001(6) 0.001(6) -0.013(6)
N5 0.048(6) 0.051(6) 0.041(7) -0.008(5) 0.005(5) -0.003(5)
N6 0.078(8) 0.037(6) 0.049(7) -0.003(5) 0.008(6) -0.001(5)
N7 0.053(8) 0.051(7) 0.090(10) -0.022(7) -0.001(7) 0.006(6)
N8 0.062(8) 0.054(7) 0.097(10) -0.016(7) 0.014(7) -0.018(6)
N9 0.064(7) 0.054(7) 0.044(7) -0.003(6) -0.007(5) -0.008(5)
N10 0.082(8) 0.050(7) 0.045(7) 0.000(6) -0.021(6) -0.009(6)
N11 0.065(8) 0.064(8) 0.066(8) -0.016(6) 0.005(6) 0.000(6)
N12 0.073(8) 0.068(8) 0.058(7) -0.017(6) 0.008(6) -0.021(7)
N13 0.063(7) 0.062(8) 0.039(6) 0.005(6) 0.004(5) 0.005(6)
N14 0.082(9) 0.039(6) 0.057(7) 0.006(6) -0.004(6) -0.001(6)
N15 0.063(7) 0.066(8) 0.048(7) -0.010(6) 0.001(6) -0.001(6)
N16 0.077(9) 0.049(8) 0.063(7) 0.000(6) -0.013(6) -0.008(7)
N17 0.067(8) 0.057(7) 0.044(7) 0.003(5) 0.001(6) 0.000(6)
N18 0.069(9) 0.059(8) 0.050(7) 0.001(6) 0.006(6) -0.001(6)

loop_
_atom_type_symbol
_atom_type_scat_dispersion_real
_atom_type_scat_dispersion_imag
_atom_type_scat_Cromer_Mann_a1
_atom_type_scat_Cromer_Mann_b1
_atom_type_scat_Cromer_Mann_a2
_atom_type_scat_Cromer_Mann_b2
_atom_type_scat_Cromer_Mann_a3
_atom_type_scat_Cromer_Mann_b3
_atom_type_scat_Cromer_Mann_a4
_atom_type_scat_Cromer_Mann_b4
_atom_type_scat_Cromer_Mann_c
_atom_type_scat_source
C 0.0033 0.0016 2.3100 20.8439 1.0200 10.2075 1.5886 0.5687 0.8650 51.6512 0.2156 'International Tables Vol C 4.2.6.8 and 6.1.1.4'
H 0.0000 0.0000 0.4930 10.5109 0.3229 26.1257 0.1402 3.1424 0.0408 57.7998 0.0030 'International Tables Vol C 4.2.6.8 and 6.1.1.4'
Cl 0.1484 0.1585 11.4604 0.0104 7.1964 1.1662 6.2556 18.5194 1.6455 47.7784 -9.5574 'International Tables Vol C 4.2.6.8 and 6.1.1.4'
Cu 0.3201 1.2651 13.3380 3.5828 7.1676 0.2470 5.6158 11.3966 1.6735 64.8126 1.1910 'International Tables Vol C 4.2.6.8 and 6.1.1.4'
N 0.0061 0.0033 12.2126 0.0057 3.1322 9.8933 2.0125 28.9975 1.1663 0.5826 -11.5290 'International Tables Vol C 4.2.6.8 and 6.1.1.4'
O 0.0106 0.0060 3.0485 13.2771 2.2868 5.7011 1.5463 0.3239 0.8670 32.9089 0.2508 'International Tables Vol C 4.2.6.8 and 6.1.1.4'
Y -2.7962 3.5667 17.7760 1.4029 10.2946 12.8006 5.7263 0.1256 3.2659 104.3540 1.9121 'International Tables Vol C 4.2.6.8 and 6.1.1.4'

loop_
_geom_angle_atom_site_label_1
_geom_angle_site_symmetry_1
_geom_angle_atom_site_label_2
_geom_angle_site_symmetry_2
_geom_angle_atom_site_label_3
_geom_angle_site_symmetry_3
_geom_angle
_geom_angle_publ_flag
C2 . C1 . N1 . 122.8(14) yes
C2 . C1 . H1 . 118.9 no
N1 . C1 . H1 . 118.3 no
C1 . C2 . C3 . 118.7(15) yes
C1 . C2 . H2 . 120.7 no
C3 . C2 . H2 . 120.7 no
C2 . C3 . C4 . 120.1(15) yes
C2 . C3 . H3 . 120.3 no
C4 . C3 . H3 . 119.6 no
C3 . C4 . C5 . 117.9(15) yes
C3 . C4 . H4 . 121.2 no
C5 . C4 . H4 . 120.9 no
C4 . C5 . N1 . 122.2(13) yes
C4 . C5 . O11 . 121.2(13) yes
N1 . C5 . O11 . 116.6(12) yes
C7 . C6 . N2 . 122.7(14) yes
C7 . C6 . H6 . 118.5 no
N2 . C6 . H6 . 118.8 no
C6 . C7 . C8 . 118.2(14) yes
C6 . C7 . H7 . 120.9 no
C8 . C7 . H7 . 120.8 no
C7 . C8 . C9 . 119.3(15) yes
C7 . C8 . H8 . 120.3 no
C9 . C8 . H8 . 120.4 no
C8 . C9 . C10 . 119.0(14) yes
C8 . C9 . H9 . 120.5 no
C10 . C9 . H9 . 120.5 no
C9 . C10 . N2 . 120.5(14) yes
C9 . C10 . O12 . 120.5(14) yes
N2 . C10 . O12 . 119.0(12) yes
C12 . C11 . N3 . 122.5(15) yes
C12 . C11 . H11 . 118.5 no
N3 . C11 . H11 . 119.0 no
C11 . C12 . C13 . 118.6(15) yes
C11 . C12 . H12 . 120.9 no
C13 . C12 . H12 . 120.4 no
C12 . C13 . C14 . 119.6(15) yes
C12 . C13 . H13 . 120.4 no
C14 . C13 . H13 . 119.9 no
C13 . C14 . C15 . 117.9(16) yes
C13 . C14 . H14 . 121.0 no
C15 . C14 . H14 . 121.1 no
C14 . C15 . N3 . 123.6(14) yes
C14 . C15 . O13 . 120.4(14) yes
N3 . C15 . O13 . 115.8(12) yes
C17 . C16 . N4 . 123.9(16) yes
C17 . C16 . H16 . 118.2 no
N4 . C16 . H16 . 117.9 no
C16 . C17 . C18 . 115.9(15) yes
C16 . C17 . H17 . 122.0 no
C18 . C17 . H17 . 122.2 no
C17 . C18 . C19 . 122.3(16) yes
C17 . C18 . H18 . 119.1 no
C19 . C18 . H18 . 118.6 no
C18 . C19 . C20 . 117.1(16) yes
C18 . C19 . H19 . 121.7 no
C20 . C19 . H19 . 121.2 no
C19 . C20 . N4 . 122.1(14) yes
C19 . C20 . O14 . 120.0(15) yes
N4 . C20 . O14 . 117.9(12) yes
C22 . C21 . N5 . 125.0(13) yes
C22 . C21 . H21 . 117.7 no
N5 . C21 . H21 . 117.3 no
C21 . C22 . C23 . 116.4(13) yes
C21 . C22 . H22 . 121.8 no
C23 . C22 . H22 . 121.8 no
C22 . C23 . C24 . 122.4(14) yes
C22 . C23 . H23 . 119.0 no
C24 . C23 . H23 . 118.6 no
C23 . C24 . C25 . 117.9(13) yes
C23 . C24 . H24 . 121.4 no
C25 . C24 . H24 . 120.7 no
C24 . C25 . N5 . 119.9(11) yes
C24 . C25 . O3 . 120.7(12) yes
N5 . C25 . O3 . 119.4(12) yes
C27 . C26 . N6 . 121.7(14) yes
C27 . C26 . H26 . 119.6 no
N6 . C26 . H26 . 118.7 no
C26 . C27 . C28 . 117.9(14) yes
C26 . C27 . H27 . 121.1 no
C28 . C27 . H27 . 120.9 no
C27 . C28 . C29 . 121.9(16) yes
C27 . C28 . H28 . 119.2 no
C29 . C28 . H28 . 118.9 no
C28 . C29 . C30 . 118.0(15) yes
C28 . C29 . H29 . 121.1 no
C30 . C29 . H29 . 120.9 no
C29 . C30 . N6 . 122.0(12) yes
C29 . C30 . O4 . 120.4(13) yes
N6 . C30 . O4 . 117.6(12) yes
C32 . C31 . N7 . 123(2) yes
C32 . C31 . H31 . 118.2 no
N7 . C31 . H31 . 118.4 no
C31 . C32 . C33 . 118.1(19) yes
C31 . C32 . H32 . 121.0 no
C33 . C32 . H32 . 121.0 no
C32 . C33 . C34 . 120.9(18) yes
C32 . C33 . H33 . 120.1 no
C34 . C33 . H33 . 119.0 no
C33 . C34 . C35 . 117.5(19) yes
C33 . C34 . H34 . 121.4 no
C35 . C34 . H34 . 121.1 no
C34 . C35 . N7 . 120.0(16) yes
C34 . C35 . O7 . 122.5(16) yes
N7 . C35 . O7 . 117.5(12) yes
C37 . C36 . N8 . 121.8(17) yes
C37 . C36 . H36 . 119.1 no
N8 . C36 . H36 . 119.2 no
C36 . C37 . C38 . 118.2(17) yes
C36 . C37 . H37 . 121.1 no
C38 . C37 . H37 . 120.7 no
C37 . C38 . C39 . 119.7(15) yes
C37 . C38 . H38 . 120.2 no
C39 . C38 . H38 . 120.1 no
C38 . C39 . C40 . 119.0(15) yes
C38 . C39 . H39 . 120.4 no
C40 . C39 . H39 . 120.6 no
C39 . C40 . N8 . 120.8(14) yes
C39 . C40 . O8 . 122.3(13) yes
N8 . C40 . O8 . 116.9(11) yes
C42 . C41 . N9 . 121.8(14) yes
C42 . C41 . H41 . 119.4 no
N9 . C41 . H41 . 118.8 no
C41 . C42 . C43 . 119.2(14) yes
C41 . C42 . H42 . 120.4 no
C43 . C42 . H42 . 120.4 no
C42 . C43 . C44 . 119.7(14) yes
C42 . C43 . H43 . 120.0 no
C44 . C43 . H43 . 120.3 no
C43 . C44 . C45 . 119.7(14) yes
C43 . C44 . H44 . 120.0 no
C45 . C44 . H44 . 120.3 no
C44 . C45 . N9 . 120.2(12) yes
C44 . C45 . O9 . 122.8(12) yes
N9 . C45 . O9 . 116.9(11) yes
C47 . C46 . N10 . 123.9(16) yes
C47 . C46 . H46 . 118.3 no
N10 . C46 . H46 . 117.8 no
C46 . C47 . C48 . 117.7(15) yes
C46 . C47 . H47 . 121.3 no
C48 . C47 . H47 . 121.0 no
C47 . C48 . C49 . 120.7(16) yes
C47 . C48 . H48 . 119.8 no
C49 . C48 . H48 . 119.5 no
C48 . C49 . C50 . 119.9(16) yes
C48 . C49 . H49 . 120.0 no
C50 . C49 . H49 . 120.0 no
C49 . C50 . N10 . 120.4(14) yes
C49 . C50 . O10 . 122.8(15) yes
N10 . C50 . O10 . 116.7(13) yes
C52 . C51 . N11 . 124.3(16) yes
C52 . C51 . H51 . 118.0 no
N11 . C51 . H51 . 117.7 no
C51 . C52 . C53 . 119.1(16) yes
C51 . C52 . H52 . 120.7 no
C53 . C52 . H52 . 120.2 no
C52 . C53 . C54 . 119.9(16) yes
C52 . C53 . H53 . 120.5 no
C54 . C53 . H53 . 119.6 no
C53 . C54 . C55 . 118.6(15) yes
C53 . C54 . H54 . 120.7 no
C55 . C54 . H54 . 120.7 no
C54 . C55 . N11 . 119.1(14) yes
C54 . C55 . O5 . 119.7(14) yes
N11 . C55 . O5 . 121.2(13) yes
C57 . C56 . N12 . 122.7(16) yes
C57 . C56 . H56 . 118.5 no
N12 . C56 . H56 . 118.8 no
C56 . C57 . C58 . 117.3(15) yes
C56 . C57 . H57 . 121.5 no
C58 . C57 . H57 . 121.2 no
C57 . C58 . C59 . 120.9(15) yes
C57 . C58 . H58 . 119.3 no
C59 . C58 . H58 . 119.8 no
C58 . C59 . C60 . 119.6(15) yes
C58 . C59 . H59 . 120.3 no
C60 . C59 . H59 . 120.1 no
C59 . C60 . N12 . 120.2(14) yes
C59 . C60 . O6 . 122.2(14) yes
N12 . C60 . O6 . 117.7(12) yes
C62 . C61 . N13 . 121.7(14) yes
C62 . C61 . H61 . 119.0 no
N13 . C61 . H61 . 119.3 no
C61 . C62 . C63 . 119.8(15) yes
C61 . C62 . H62 . 120.2 no
C63 . C62 . H62 . 120.0 no
C62 . C63 . C64 . 119.8(15) yes
C62 . C63 . H63 . 120.1 no
C64 . C63 . H63 . 120.1 no
C63 . C64 . C65 . 117.9(15) yes
C63 . C64 . H64 . 121.2 no
C65 . C64 . H64 . 120.8 no
C64 . C65 . N13 . 122.2(14) yes
C64 . C65 . O23 . 122.6(15) yes
N13 . C65 . O23 . 115.2(13) yes
C64 . C65 . Cu9 . 161.0(12) yes
N13 . C65 . Cu9 . 38.9(7) yes
O23 . C65 . Cu9 . 76.2(8) yes
C67 . C66 . N14 . 117.9(15) yes
C67 . C66 . H66 . 121.1 no
N14 . C66 . H66 . 121.1 no
C66 . C67 . C68 . 120.6(15) yes
C66 . C67 . H67 . 119.3 no
C68 . C67 . H67 . 120.1 no
C67 . C68 . C69 . 120.0(16) yes
C67 . C68 . H68 . 120.1 no
C69 . C68 . H68 . 119.9 no
C68 . C69 . C70 . 119.9(15) yes
C68 . C69 . H69 . 119.9 no
C70 . C69 . H69 . 120.2 no
C69 . C70 . N14 . 119.2(14) yes
C69 . C70 . O22 . 123.5(14) yes
N14 . C70 . O22 . 117.2(12) yes
C72 . C71 . N15 . 124.1(16) yes
C72 . C71 . H71 . 118.2 no
N15 . C71 . H71 . 117.7 no
C71 . C72 . C73 . 119.7(15) yes
C71 . C72 . H72 . 120.2 no
C73 . C72 . H72 . 120.1 no
C72 . C73 . C74 . 117.5(15) yes
C72 . C73 . H73 . 121.3 no
C74 . C73 . H73 . 121.2 no
C73 . C74 . C75 . 120.2(15) yes
C73 . C74 . H74 . 119.8 no
C75 . C74 . H74 . 119.9 no
C74 . C75 . N15 . 121.3(13) yes
C74 . C75 . O19 . 122.3(13) yes
N15 . C75 . O19 . 116.2(11) yes
C77 . C76 . N16 . 122.3(16) yes
C77 . C76 . H76 . 119.0 no
N16 . C76 . H76 . 118.7 no
C76 . C77 . C78 . 117.6(16) yes
C76 . C77 . H77 . 121.4 no
C78 . C77 . H77 . 121.0 no
C77 . C78 . C79 . 121.6(16) yes
C77 . C78 . H78 . 119.4 no
C79 . C78 . H78 . 119.1 no
C78 . C79 . C80 . 118.0(15) yes
C78 . C79 . H79 . 121.0 no
C80 . C79 . H79 . 120.9 no
C79 . C80 . N16 . 122.0(14) yes
C79 . C80 . O18 . 120.0(14) yes
N16 . C80 . O18 . 117.9(14) yes
C82 . C81 . N17 . 121.7(15) yes
C82 . C81 . H81 . 119.1 no
N17 . C81 . H81 . 119.2 no
C81 . C82 . C83 . 119.0(14) yes
C81 . C82 . H82 . 120.7 no
C83 . C82 . H82 . 120.3 no
C82 . C83 . C84 . 119.4(14) yes
C82 . C83 . H83 . 120.9 no
C84 . C83 . H83 . 119.7 no
C83 . C84 . C85 . 119.3(15) yes
C83 . C84 . H84 . 120.7 no
C85 . C84 . H84 . 120.0 no
C84 . C85 . N17 . 121.8(12) yes
C84 . C85 . O20 . 121.1(14) yes
N17 . C85 . O20 . 117.1(12) yes
C87 . C86 . N18 . 123.9(16) yes
C87 . C86 . H86 . 118.3 no
N18 . C86 . H86 . 117.9 no
C86 . C87 . C88 . 118.3(16) yes
C86 . C87 . H87 . 120.7 no
C88 . C87 . H87 . 120.9 no
C87 . C88 . C89 . 118.5(16) yes
C87 . C88 . H88 . 121.0 no
C89 . C88 . H88 . 120.5 no
C88 . C89 . C90 . 121.6(16) yes
C88 . C89 . H89 . 119.0 no
C90 . C89 . H89 . 119.4 no
C89 . C90 . N18 . 118.6(14) yes
C89 . C90 . O21 . 122.8(14) yes
N18 . C90 . O21 . 118.5(13) yes
C65 . N13 . C61 . 118.4(12) yes
C65 . N13 . Cu9 . 115.1(10) yes
C61 . N13 . Cu9 . 126.5(10) yes
C66 . N14 . C70 . 122.4(13) yes
C66 . N14 . Cu10 . 123.6(11) yes
C70 . N14 . Cu10 . 113.9(9) yes
C71 . N15 . C75 . 117.0(12) yes
C71 . N15 . Cu12 . 124.8(10) yes
C75 . N15 . Cu12 . 118.0(9) yes
C76 . N16 . C80 . 118.5(13) yes
C76 . N16 . Cu12 . 122.4(12) yes
C80 . N16 . Cu12 . 119.1(10) yes
C81 . N17 . C85 . 118.9(12) yes
C81 . N17 . Cu11 . 125.7(11) yes
C85 . N17 . Cu11 . 115.3(9) yes
C86 . N18 . C90 . 119.1(13) yes
C86 . N18 . Cu11 . 124.8(11) yes
C90 . N18 . Cu11 . 115.8(10) yes
Y3 2_756 O17 . Cu10 2_756 109.1(4) yes
Y3 2_756 O17 . Y3 . 111.0(4) yes
Cu10 2_756 O17 . Y3 . 109.4(4) yes
Y3 2_756 O17 . Cu9 . 109.0(4) yes
Cu10 2_756 O17 . Cu9 . 108.7(4) yes
Y3 . O17 . Cu9 . 109.6(4) yes
C80 . O18 . Y3 2_756 137.6(7) yes
C80 . O18 . Cu10 . 123.9(7) yes
Y3 2_756 O18 . Cu10 . 98.6(3) yes
C75 . O19 . Y3 2_756 139.8(8) yes
C75 . O19 . Cu9 . 119.6(8) yes
Y3 2_756 O19 . Cu9 . 99.8(3) yes
C85 . O20 . Y3 . 136.8(7) yes
C85 . O20 . Cu10 . 122.8(7) yes
Y3 . O20 . Cu10 . 100.0(3) yes
C85 . O20 . Cu11 . 75.2(8) yes
Y3 . O20 . Cu11 . 106.3(3) yes
Cu10 . O20 . Cu11 . 97.4(3) yes
C90 . O21 . Y3 . 143.7(8) yes
C90 . O21 . Cu9 . 118.4(8) yes
Y3 . O21 . Cu9 . 97.8(4) yes
C70 . O22 . Cu10 . 75.5(8) yes
C70 . O22 . Cu12 . 125.2(8) yes
Cu10 . O22 . Cu12 . 108.4(3) yes
C70 . O22 . Cu11 . 127.3(8) yes
Cu10 . O22 . Cu11 . 103.4(3) yes
Cu12 . O22 . Cu11 . 105.5(4) yes
C65 . O23 . Cu9 . 76.4(8) yes
C65 . O23 . Cu12 . 127.4(8) yes
Cu9 . O23 . Cu12 . 109.7(3) yes
C65 . O23 . Cu11 . 125.6(8) yes
Cu9 . O23 . Cu11 . 104.9(3) yes
Cu12 . O23 . Cu11 . 103.8(4) yes
Cu11 . O24 . H242 . 106.4 no
Cu11 . O24 . H241 . 145.3 no
H242 . O24 . H241 . 105.0 no
Y3 2_756 Y3 . Cu10 2_756 57.13(4) yes
Y3 2_756 Y3 . O21 . 92.5(2) yes
Cu10 2_756 Y3 . O21 . 84.7(2) yes
Y3 2_756 Y3 . O18 2_756 93.3(2) yes
Cu10 2_756 Y3 . O18 2_756 38.5(2) yes
O21 . Y3 . O18 2_756 95.7(3) yes
Y3 2_756 Y3 . O20 . 91.5(2) yes
Cu10 2_756 Y3 . O20 . 145.5(2) yes
O21 . Y3 . O20 . 82.8(3) yes
O18 2_756 Y3 . O20 . 175.0(3) yes
Y3 2_756 Y3 . O19 2_756 91.6(2) yes
Cu10 2_756 Y3 . O19 2_756 98.5(2) yes
O21 . Y3 . O19 2_756 175.7(3) yes
O18 2_756 Y3 . O19 2_756 85.1(3) yes
O20 . Y3 . O19 2_756 96.0(3) yes
Y3 2_756 Y3 . O17 2_756 34.1(2) yes
Cu10 2_756 Y3 . O17 2_756 86.9(2) yes
O21 . Y3 . O17 2_756 113.8(3) yes
O18 2_756 Y3 . O17 2_756 115.6(3) yes
O20 . Y3 . O17 2_756 69.3(3) yes
Y3 2_756 Y3 . O17 . 34.9(2) yes
Cu10 2_756 Y3 . O17 . 31.9(2) yes
O21 . Y3 . O17 . 70.2(3) yes
O18 2_756 Y3 . O17 . 69.9(3) yes
O20 . Y3 . O17 . 113.8(3) yes
Y3 2_756 Y3 . Cu9 . 56.97(4) yes
Cu10 2_756 Y3 . Cu9 . 54.08(5) yes
O21 . Y3 . Cu9 . 38.8(2) yes
O18 2_756 Y3 . Cu9 . 83.1(2) yes
O20 . Y3 . Cu9 . 98.5(2) yes
Y3 2_756 Y3 . Cl8 . 179.48(11) yes
Cu10 2_756 Y3 . Cl8 . 123.35(11) yes
O21 . Y3 . Cl8 . 87.4(2) yes
O18 2_756 Y3 . Cl8 . 87.2(2) yes
O20 . Y3 . Cl8 . 88.0(2) yes
O19 2_756 Y3 . O17 2_756 69.4(3) yes
O19 2_756 Y3 . O17 . 113.9(3) yes
O17 2_756 Y3 . O17 . 69.0(4) yes
O19 2_756 Y3 . Cu9 . 145.5(2) yes
O17 2_756 Y3 . Cu9 . 86.8(2) yes
O17 . Y3 . Cu9 . 31.7(2) yes
O19 2_756 Y3 . Cl8 . 88.5(2) yes
O17 2_756 Y3 . Cl8 . 145.6(2) yes
O17 . Y3 . Cl8 . 145.4(2) yes
Cu9 . Y3 . Cl8 . 123.04(11) yes
Cu1 . Cl1 . Cu2 . 76.42(11) yes
Cu3 . Cl2 . Cu4 . 76.55(11) yes
C1 . N1 . C5 . 118.2(12) yes
C1 . N1 . Cu1 . 126.6(10) yes
C5 . N1 . Cu1 . 115.0(9) yes
C6 . N2 . C10 . 120.1(12) yes
C6 . N2 . Cu3 . 126.7(10) yes
C10 . N2 . Cu3 . 113.2(9) yes
C11 . N3 . C15 . 117.6(12) yes
C11 . N3 . Cu4 . 125.9(10) yes
C15 . N3 . Cu4 . 116.5(9) yes
C16 . N4 . C20 . 118.6(13) yes
C16 . N4 . Cu2 . 126.3(11) yes
C20 . N4 . Cu2 . 114.4(9) yes
C21 . N5 . C25 . 118.2(11) yes
C21 . N5 . Cu5 . 125.7(9) yes
C25 . N5 . Cu5 . 115.8(8) yes
C26 . N6 . C30 . 118.4(12) yes
C26 . N6 . Cu5 . 122.6(10) yes
C30 . N6 . Cu5 . 118.5(9) yes
C31 . N7 . C35 . 120.1(15) yes
C31 . N7 . Cu6 . 122.8(13) yes
C35 . N7 . Cu6 . 117.1(10) yes
C36 . N8 . C40 . 120.5(12) yes
C36 . N8 . Cu6 . 125.5(11) yes
C40 . N8 . Cu6 . 113.9(9) yes
C41 . N9 . C45 . 119.3(11) yes
C41 . N9 . Cu8 . 123.4(9) yes
C45 . N9 . Cu8 . 117.2(8) yes
C46 . N10 . C50 . 117.4(13) yes
C46 . N10 . Cu8 . 125.2(12) yes
C50 . N10 . Cu8 . 117.4(9) yes
C51 . N11 . C55 . 118.8(14) yes
C51 . N11 . Cu7 . 127.8(12) yes
C55 . N11 . Cu7 . 113.2(10) yes
C56 . N12 . C60 . 119.2(13) yes
C56 . N12 . Cu7 . 124.4(10) yes
C60 . N12 . Cu7 . 116.1(9) yes
Cu1 . O1 . Cu2 . 107.5(4) yes
Cu1 . O1 . Y2 . 109.9(4) yes
Cu2 . O1 . Y2 . 108.7(3) yes
Cu1 . O1 . Y1 . 109.2(3) yes
Cu2 . O1 . Y1 . 108.7(3) yes
Y2 . O1 . Y1 . 112.6(3) yes
Cu3 . O2 . Cu4 . 108.3(4) yes
Cu3 . O2 . Y2 . 110.2(4) yes
Cu4 . O2 . Y2 . 107.5(4) yes
Cu3 . O2 . Y1 . 109.3(4) yes
Cu4 . O2 . Y1 . 110.2(4) yes
Y2 . O2 . Y1 . 111.2(3) yes
C25 . O3 . Cu1 . 120.1(7) yes
C25 . O3 . Y1 . 140.7(7) yes
Cu1 . O3 . Y1 . 99.1(3) yes
C30 . O4 . Cu3 . 127.9(7) yes
C30 . O4 . Y1 . 134.2(7) yes
Cu3 . O4 . Y1 . 97.9(3) yes
C55 . O5 . Cu4 . 123.2(7) yes
C55 . O5 . Cu7 . 72.2(8) yes
Cu4 . O5 . Cu7 . 97.9(3) yes
C55 . O5 . Y1 . 138.3(8) yes
Cu4 . O5 . Y1 . 98.5(3) yes
Cu7 . O5 . Y1 . 104.2(3) yes
C60 . O6 . Cu2 . 122.1(7) yes
C60 . O6 . Y1 . 138.5(7) yes
Cu2 . O6 . Y1 . 99.2(3) yes
C35 . O7 . Cu1 . 125.3(7) yes
C35 . O7 . Y2 . 136.0(7) yes
Cu1 . O7 . Y2 . 98.6(4) yes
C40 . O8 . Cu3 . 117.6(7) yes
C40 . O8 . Cu6 . 76.4(7) yes
Cu3 . O8 . Cu6 . 98.2(3) yes
C40 . O8 . Y2 . 143.4(7) yes
Cu3 . O8 . Y2 . 98.2(3) yes
Cu6 . O8 . Y2 . 107.5(3) yes
C45 . O9 . Cu4 . 119.2(7) yes
C45 . O9 . Y2 . 143.4(7) yes
Cu4 . O9 . Y2 . 97.0(3) yes
C50 . O10 . Cu2 . 119.7(8) yes
C50 . O10 . Y2 . 140.7(8) yes
Cu2 . O10 . Y2 . 99.3(3) yes
C5 . O11 . Cu1 . 75.1(7) yes
C5 . O11 . Cu5 . 125.0(8) yes
Cu1 . O11 . Cu5 . 108.1(3) yes
C5 . O11 . Cu6 . 130.2(8) yes
Cu1 . O11 . Cu6 . 102.9(3) yes
Cu5 . O11 . Cu6 . 103.3(4) yes
C10 . O12 . Cu3 . 74.0(8) yes
C10 . O12 . Cu5 . 127.7(8) yes
Cu3 . O12 . Cu5 . 109.0(4) yes
C10 . O12 . Cu6 . 125.6(8) yes
Cu3 . O12 . Cu6 . 103.6(3) yes
Cu5 . O12 . Cu6 . 105.0(4) yes
C15 . O13 . Cu4 . 75.0(7) yes
C15 . O13 . Cu7 . 128.6(8) yes
Cu4 . O13 . Cu7 . 104.3(3) yes
C15 . O13 . Cu8 . 126.1(8) yes
Cu4 . O13 . Cu8 . 106.4(3) yes
Cu7 . O13 . Cu8 . 103.9(4) yes
C20 . O14 . Cu2 . 74.0(8) yes
C20 . O14 . Cu7 . 126.2(8) yes
Cu2 . O14 . Cu7 . 107.0(3) yes
C20 . O14 . Cu8 . 130.0(8) yes
Cu2 . O14 . Cu8 . 103.2(4) yes
Cu7 . O14 . Cu8 . 102.7(4) yes
Cu6 . O15 . H151 . 104.7 no
Cu6 . O15 . H152 . 136.6 no
H151 . O15 . H152 . 101.7 no
Cu7 . O16 . H162 . 146.4 no
Cu7 . O16 . H161 . 105.4 no
H162 . O16 . H161 . 105.2 no
O3 . Cu1 . Cl1 . 107.1(2) yes
O3 . Cu1 . O7 . 134.4(3) yes
Cl1 . Cu1 . O7 . 113.7(3) yes
O3 . Cu1 . O11 . 74.5(3) yes
Cl1 . Cu1 . O11 . 152.0(2) yes
O7 . Cu1 . O11 . 78.7(3) yes
O3 . Cu1 . N1 . 96.1(4) yes
Cl1 . Cu1 . N1 . 99.6(3) yes
O7 . Cu1 . N1 . 96.3(4) yes
O11 . Cu1 . N1 . 52.9(4) yes
O3 . Cu1 . O1 . 81.0(3) yes
Cl1 . Cu1 . O1 . 87.9(3) yes
O7 . Cu1 . O1 . 81.2(3) yes
O11 . Cu1 . O1 . 119.6(3) yes
N1 . Cu1 . O1 . 172.5(4) yes
O3 . Cu1 . Cu2 . 94.8(2) yes
Cl1 . Cu1 . Cu2 . 51.71(10) yes
O7 . Cu1 . Cu2 . 94.9(3) yes
O11 . Cu1 . Cu2 . 155.75(19) yes
N1 . Cu1 . Cu2 . 151.2(3) yes
O3 . Cu1 . Cu6 . 92.9(2) yes
Cl1 . Cu1 . Cu6 . 159.53(11) yes
O7 . Cu1 . Cu6 . 49.9(2) yes
O11 . Cu1 . Cu6 . 30.60(16) yes
N1 . Cu1 . Cu6 . 73.4(3) yes
O3 . Cu1 . Y2 . 106.1(2) yes
Cl1 . Cu1 . Y2 . 107.25(10) yes
O7 . Cu1 . Y2 . 43.1(2) yes
O11 . Cu1 . Y2 . 98.76(17) yes
N1 . Cu1 . Y2 . 137.7(3) yes
O3 . Cu1 . Y1 . 42.2(2) yes
Cl1 . Cu1 . Y1 . 103.42(10) yes
O7 . Cu1 . Y1 . 107.0(2) yes
O11 . Cu1 . Y1 . 96.06(18) yes
N1 . Cu1 . Y1 . 136.8(3) yes
O1 . Cu1 . Cu2 . 36.2(2) yes
O1 . Cu1 . Cu6 . 99.8(2) yes
Cu2 . Cu1 . Cu6 . 132.53(7) yes
O1 . Cu1 . Y2 . 38.5(2) yes
Cu2 . Cu1 . Y2 . 62.77(5) yes
Cu6 . Cu1 . Y2 . 70.09(5) yes
O1 . Cu1 . Y1 . 39.1(2) yes
Cu2 . Cu1 . Y1 . 63.16(5) yes
Cu6 . Cu1 . Y1 . 94.27(5) yes
Y2 . Cu1 . Y1 . 67.19(4) yes
Cu1 . Cu2 . Cl1 . 51.87(9) yes
Cu1 . Cu2 . O6 . 95.7(2) yes
Cl1 . Cu2 . O6 . 108.1(2) yes
Cu1 . Cu2 . O10 . 96.1(3) yes
Cl1 . Cu2 . O10 . 115.2(3) yes
O6 . Cu2 . O10 . 132.6(3) yes
Cu1 . Cu2 . N4 . 149.9(4) yes
Cl1 . Cu2 . N4 . 98.1(4) yes
O6 . Cu2 . N4 . 94.2(4) yes
O10 . Cu2 . N4 . 97.8(4) yes
Cu1 . Cu2 . O14 . 156.84(19) yes
Cl1 . Cu2 . O14 . 150.6(2) yes
O6 . Cu2 . O14 . 73.3(3) yes
O10 . Cu2 . O14 . 78.1(3) yes
N4 . Cu2 . O14 . 52.9(4) yes
Cu1 . Cu2 . O1 . 36.2(2) yes
Cl1 . Cu2 . O1 . 88.0(3) yes
O6 . Cu2 . O1 . 81.4(3) yes
O10 . Cu2 . O1 . 81.7(3) yes
N4 . Cu2 . O1 . 173.4(5) yes
Cu1 . Cu2 . Cu8 . 134.56(7) yes
Cl1 . Cu2 . Cu8 . 157.68(11) yes
O6 . Cu2 . Cu8 . 93.1(2) yes
O10 . Cu2 . Cu8 . 48.5(3) yes
N4 . Cu2 . Cu8 . 72.9(4) yes
Cu1 . Cu2 . Y2 . 63.58(5) yes
Cl1 . Cu2 . Y2 . 108.11(11) yes
O6 . Cu2 . Y2 . 106.1(2) yes
O10 . Cu2 . Y2 . 42.9(2) yes
N4 . Cu2 . Y2 . 139.3(3) yes
Cu1 . Cu2 . Y1 . 63.53(5) yes
Cl1 . Cu2 . Y1 . 103.85(10) yes
O6 . Cu2 . Y1 . 42.3(2) yes
O10 . Cu2 . Y1 . 106.7(2) yes
N4 . Cu2 . Y1 . 135.5(4) yes
O14 . Cu2 . O1 . 120.7(3) yes
O14 . Cu2 . Cu8 . 30.75(18) yes
O1 . Cu2 . Cu8 . 102.3(2) yes
O14 . Cu2 . Y2 . 99.27(18) yes
O1 . Cu2 . Y2 . 39.1(2) yes
Cu8 . Cu2 . Y2 . 71.13(5) yes
O14 . Cu2 . Y1 . 96.31(18) yes
O1 . Cu2 . Y1 . 39.4(2) yes
Cu8 . Cu2 . Y1 . 96.45(6) yes
Y2 . Cu2 . Y1 . 67.59(4) yes
O8 . Cu3 . O4 . 131.9(3) yes
O8 . Cu3 . Cl2 . 103.7(2) yes
O4 . Cu3 . Cl2 . 120.0(3) yes
O8 . Cu3 . O12 . 75.9(3) yes
O4 . Cu3 . O12 . 74.6(3) yes
Cl2 . Cu3 . O12 . 151.7(2) yes
O8 . Cu3 . N2 . 95.8(4) yes
O4 . Cu3 . N2 . 96.3(4) yes
Cl2 . Cu3 . N2 . 98.8(3) yes
O12 . Cu3 . N2 . 53.8(4) yes
O8 . Cu3 . O2 . 80.6(3) yes
O4 . Cu3 . O2 . 81.7(3) yes
Cl2 . Cu3 . O2 . 88.2(3) yes
O12 . Cu3 . O2 . 119.1(3) yes
N2 . Cu3 . O2 . 172.8(4) yes
O8 . Cu3 . Cu4 . 95.3(2) yes
O4 . Cu3 . Cu4 . 95.8(2) yes
Cl2 . Cu3 . Cu4 . 52.72(10) yes
O12 . Cu3 . Cu4 . 155.01(19) yes
N2 . Cu3 . Cu4 . 151.2(3) yes
O8 . Cu3 . Cu6 . 46.7(2) yes
O4 . Cu3 . Cu6 . 93.8(2) yes
Cl2 . Cu3 . Cu6 . 146.17(11) yes
O12 . Cu3 . Cu6 . 30.35(18) yes
N2 . Cu3 . Cu6 . 73.2(3) yes
O8 . Cu3 . Y2 . 41.9(2) yes
O4 . Cu3 . Y2 . 107.0(2) yes
Cl2 . Cu3 . Y2 . 100.16(10) yes
O12 . Cu3 . Y2 . 97.66(18) yes
N2 . Cu3 . Y2 . 136.8(3) yes
O8 . Cu3 . Y1 . 104.4(2) yes
O4 . Cu3 . Y1 . 43.0(2) yes
Cl2 . Cu3 . Y1 . 111.76(11) yes
O12 . Cu3 . Y1 . 95.33(18) yes
N2 . Cu3 . Y1 . 137.5(3) yes
O2 . Cu3 . Cu4 . 35.9(2) yes
O2 . Cu3 . Cu6 . 100.0(3) yes
Cu4 . Cu3 . Cu6 . 131.83(7) yes
O2 . Cu3 . Y2 . 38.9(2) yes
Cu4 . Cu3 . Y2 . 62.55(5) yes
Cu6 . Cu3 . Y2 . 69.49(5) yes
O2 . Cu3 . Y1 . 39.2(2) yes
Cu4 . Cu3 . Y1 . 63.80(5) yes
Cu6 . Cu3 . Y1 . 94.16(5) yes
Y2 . Cu3 . Y1 . 67.05(4) yes
O9 . Cu4 . Cu3 . 97.3(2) yes
O9 . Cu4 . Cl2 . 104.2(2) yes
Cu3 . Cu4 . Cl2 . 50.73(9) yes
O9 . Cu4 . O5 . 133.8(3) yes
Cu3 . Cu4 . O5 . 93.6(2) yes
Cl2 . Cu4 . O5 . 117.1(3) yes
O9 . Cu4 . O13 . 75.9(3) yes
Cu3 . Cu4 . O13 . 157.07(19) yes
Cl2 . Cu4 . O13 . 152.0(2) yes
O5 . Cu4 . O13 . 76.9(3) yes
O9 . Cu4 . N3 . 94.7(4) yes
Cu3 . Cu4 . N3 . 150.2(4) yes
Cl2 . Cu4 . N3 . 99.8(4) yes
O5 . Cu4 . N3 . 97.6(4) yes
O13 . Cu4 . N3 . 52.7(4) yes
O9 . Cu4 . O2 . 82.7(3) yes
Cu3 . Cu4 . O2 . 35.7(2) yes
Cl2 . Cu4 . O2 . 86.0(3) yes
O5 . Cu4 . O2 . 80.6(3) yes
O13 . Cu4 . O2 . 121.4(3) yes
O9 . Cu4 . Cu7 . 94.4(2) yes
Cu3 . Cu4 . Cu7 . 132.42(7) yes
Cl2 . Cu4 . Cu7 . 160.73(11) yes
O5 . Cu4 . Cu7 . 48.3(2) yes
O13 . Cu4 . Cu7 . 30.05(16) yes
O9 . Cu4 . Y2 . 42.6(2) yes
Cu3 . Cu4 . Y2 . 64.26(5) yes
Cl2 . Cu4 . Y2 . 100.08(10) yes
O5 . Cu4 . Y2 . 107.1(2) yes
O13 . Cu4 . Y2 . 98.29(18) yes
O9 . Cu4 . Y1 . 105.9(2) yes
Cu3 . Cu4 . Y1 . 63.00(5) yes
Cl2 . Cu4 . Y1 . 109.22(10) yes
O5 . Cu4 . Y1 . 42.7(2) yes
O13 . Cu4 . Y1 . 97.35(18) yes
N3 . Cu4 . O2 . 174.0(4) yes
N3 . Cu4 . Cu7 . 73.3(3) yes
O2 . Cu4 . Cu7 . 101.5(2) yes
N3 . Cu4 . Y2 . 136.3(3) yes
O2 . Cu4 . Y2 . 40.4(2) yes
Cu7 . Cu4 . Y2 . 96.97(6) yes
N3 . Cu4 . Y1 . 138.3(3) yes
O2 . Cu4 . Y1 . 38.6(2) yes
Cu7 . Cu4 . Y1 . 69.43(5) yes
Y2 . Cu4 . Y1 . 67.35(5) yes
Cl5 . Cu5 . O11 . 94.1(3) yes
Cl5 . Cu5 . O12 . 94.5(3) yes
O11 . Cu5 . O12 . 75.0(3) yes
Cl5 . Cu5 . N5 . 100.0(3) yes
O11 . Cu5 . N5 . 92.4(4) yes
O12 . Cu5 . N5 . 161.5(4) yes
Cl5 . Cu5 . N6 . 100.2(3) yes
O11 . Cu5 . N6 . 162.5(4) yes
O12 . Cu5 . N6 . 93.7(4) yes
N5 . Cu5 . N6 . 94.9(4) yes
Cl5 . Cu5 . Cu6 . 93.76(12) yes
O11 . Cu5 . Cu6 . 37.7(2) yes
O12 . Cu5 . Cu6 . 37.4(3) yes
N5 . Cu5 . Cu6 . 129.3(3) yes
N6 . Cu5 . Cu6 . 130.3(3) yes
O15 . Cu6 . Cu5 . 85.8(3) yes
O15 . Cu6 . N7 . 99.5(5) yes
Cu5 . Cu6 . N7 . 133.3(3) yes
O15 . Cu6 . N8 . 98.8(5) yes
Cu5 . Cu6 . N8 . 130.9(4) yes
N7 . Cu6 . N8 . 94.3(5) yes
O15 . Cu6 . O12 . 89.0(4) yes
Cu5 . Cu6 . O12 . 37.6(2) yes
N7 . Cu6 . O12 . 167.5(5) yes
N8 . Cu6 . O12 . 93.4(4) yes
O15 . Cu6 . O8 . 148.2(3) yes
Cu5 . Cu6 . O8 . 101.98(18) yes
N7 . Cu6 . O8 . 97.2(4) yes
N8 . Cu6 . O8 . 52.8(4) yes
O12 . Cu6 . O8 . 79.8(3) yes
O15 . Cu6 . O11 . 87.2(4) yes
Cu5 . Cu6 . O11 . 39.0(3) yes
N7 . Cu6 . O11 . 94.6(4) yes
N8 . Cu6 . O11 . 168.3(5) yes
O12 . Cu6 . O11 . 76.5(4) yes
O15 . Cu6 . Cu1 . 130.6(3) yes
Cu5 . Cu6 . Cu1 . 68.90(6) yes
N7 . Cu6 . Cu1 . 73.0(4) yes
N8 . Cu6 . Cu1 . 130.0(4) yes
O12 . Cu6 . Cu1 . 94.4(3) yes
O15 . Cu6 . Cu3 . 132.0(3) yes
Cu5 . Cu6 . Cu3 . 68.34(6) yes
N7 . Cu6 . Cu3 . 127.8(4) yes
N8 . Cu6 . Cu3 . 73.1(4) yes
O12 . Cu6 . Cu3 . 46.1(2) yes
O8 . Cu6 . O11 . 118.3(3) yes
O8 . Cu6 . Cu1 . 80.31(19) yes
O11 . Cu6 . Cu1 . 46.5(3) yes
O8 . Cu6 . Cu3 . 35.07(16) yes
O11 . Cu6 . Cu3 . 95.4(3) yes
Cu1 . Cu6 . Cu3 . 77.67(5) yes
O16 . Cu7 . O14 . 89.7(4) yes
O16 . Cu7 . O13 . 91.1(4) yes
O14 . Cu7 . O13 . 77.3(4) yes
O16 . Cu7 . N12 . 99.4(4) yes
O14 . Cu7 . N12 . 91.7(4) yes
O13 . Cu7 . N12 . 164.9(5) yes
O16 . Cu7 . N11 . 98.7(5) yes
O14 . Cu7 . N11 . 168.7(5) yes
O13 . Cu7 . N11 . 94.8(4) yes
N12 . Cu7 . N11 . 94.4(5) yes
O16 . Cu7 . O5 . 148.0(4) yes
O14 . Cu7 . O5 . 116.3(3) yes
O13 . Cu7 . O5 . 77.9(3) yes
N12 . Cu7 . O5 . 98.1(4) yes
N11 . Cu7 . O5 . 53.3(4) yes
O16 . Cu7 . Cu4 . 133.8(3) yes
O14 . Cu7 . Cu4 . 94.2(3) yes
O13 . Cu7 . Cu4 . 45.7(3) yes
N12 . Cu7 . Cu4 . 126.4(4) yes
N11 . Cu7 . Cu4 . 74.5(4) yes
O16 . Cu7 . Cu8 . 89.0(3) yes
O14 . Cu7 . Cu8 . 39.0(2) yes
O13 . Cu7 . Cu8 . 38.4(3) yes
N12 . Cu7 . Cu8 . 130.3(4) yes
N11 . Cu7 . Cu8 . 132.9(3) yes
O5 . Cu7 . Cu4 . 33.83(17) yes
O5 . Cu7 . Cu8 . 99.67(18) yes
Cu4 . Cu7 . Cu8 . 67.23(6) yes
Cu7 . Cu8 . Cl6 . 93.18(13) yes
Cu7 . Cu8 . O14 . 38.3(3) yes
Cl6 . Cu8 . O14 . 93.7(3) yes
Cu7 . Cu8 . O13 . 37.8(2) yes
Cl6 . Cu8 . O13 . 93.5(3) yes
O14 . Cu8 . O13 . 76.0(4) yes
Cu7 . Cu8 . N9 . 127.7(3) yes
Cl6 . Cu8 . N9 . 97.6(3) yes
O14 . Cu8 . N9 . 162.8(4) yes
O13 . Cu8 . N9 . 90.4(4) yes
Cu7 . Cu8 . N10 . 130.4(3) yes
Cl6 . Cu8 . N10 . 98.8(4) yes
O14 . Cu8 . N10 . 92.7(4) yes
O13 . Cu8 . N10 . 163.9(4) yes
N9 . Cu8 . N10 . 98.3(4) yes
Cu7 . Cu8 . Cu2 . 67.39(6) yes
Cl6 . Cu8 . Cu2 . 135.46(12) yes
O14 . Cu8 . Cu2 . 46.0(3) yes
O13 . Cu8 . Cu2 . 93.3(2) yes
N9 . Cu8 . Cu2 . 126.3(3) yes
N10 . Cu8 . Cu2 . 70.6(3) yes
Cu3 . Y2 . Cu1 . 89.00(5) yes
Cu3 . Y2 . Cu4 . 53.19(5) yes
Cu1 . Y2 . Cu4 . 113.36(5) yes
Cu3 . Y2 . Cu2 . 112.53(5) yes
Cu1 . Y2 . Cu2 . 53.65(5) yes
Cu4 . Y2 . Cu2 . 89.38(6) yes
Cu3 . Y2 . Cl3 . 124.35(11) yes
Cu1 . Y2 . Cl3 . 121.54(10) yes
Cu4 . Y2 . Cl3 . 125.09(10) yes
Cu2 . Y2 . Cl3 . 123.08(11) yes
Cu3 . Y2 . O7 . 99.7(2) yes
Cu1 . Y2 . O7 . 38.2(2) yes
Cu4 . Y2 . O7 . 146.0(2) yes
Cu2 . Y2 . O7 . 83.0(2) yes
Cl3 . Y2 . O7 . 85.8(2) yes
Cu3 . Y2 . O10 . 144.3(2) yes
Cu1 . Y2 . O10 . 83.3(2) yes
Cu4 . Y2 . O10 . 98.5(2) yes
Cu2 . Y2 . O10 . 37.9(2) yes
Cl3 . Y2 . O10 . 88.7(2) yes
Cu3 . Y2 . O8 . 39.9(2) yes
Cu1 . Y2 . O8 . 96.9(2) yes
Cu4 . Y2 . O8 . 85.3(2) yes
Cu2 . Y2 . O8 . 144.6(2) yes
Cl3 . Y2 . O8 . 87.6(2) yes
Cu3 . Y2 . O9 . 85.6(2) yes
Cu1 . Y2 . O9 . 146.4(2) yes
Cu4 . Y2 . O9 . 40.39(19) yes
Cu2 . Y2 . O9 . 98.4(2) yes
Cl3 . Y2 . O9 . 88.1(2) yes
Cu3 . Y2 . O2 . 30.9(2) yes
Cu1 . Y2 . O2 . 86.4(2) yes
Cu4 . Y2 . O2 . 32.1(2) yes
Cu2 . Y2 . O2 . 86.6(2) yes
Cl3 . Y2 . O2 . 147.1(2) yes
Cu3 . Y2 . O1 . 85.70(19) yes
Cu1 . Y2 . O1 . 31.6(2) yes
Cu4 . Y2 . O1 . 86.7(2) yes
Cu2 . Y2 . O1 . 32.1(2) yes
Cl3 . Y2 . O1 . 144.6(2) yes
O7 . Y2 . O10 . 95.6(3) yes
O7 . Y2 . O8 . 82.1(3) yes
O10 . Y2 . O8 . 175.8(3) yes
O7 . Y2 . O9 . 173.6(3) yes
O10 . Y2 . O9 . 82.0(3) yes
O8 . Y2 . O9 . 99.9(3) yes
O7 . Y2 . O2 . 114.1(3) yes
O10 . Y2 . O2 . 113.5(3) yes
O8 . Y2 . O2 . 70.6(3) yes
O9 . Y2 . O2 . 72.3(3) yes
O7 . Y2 . O1 . 69.5(3) yes
O10 . Y2 . O1 . 69.7(3) yes
O8 . Y2 . O1 . 112.5(3) yes
O9 . Y2 . O1 . 114.8(3) yes
O2 . Y2 . O1 . 68.2(3) yes
Cu4 . Y1 . Cu1 . 112.10(5) yes
Cu4 . Y1 . Cu2 . 88.33(5) yes
Cu1 . Y1 . Cu2 . 53.32(5) yes
Cu4 . Y1 . Cu3 . 53.20(5) yes
Cu1 . Y1 . Cu3 . 89.42(5) yes
Cu2 . Y1 . Cu3 . 112.82(5) yes
Cu4 . Y1 . O5 . 38.8(2) yes
Cu1 . Y1 . O5 . 146.1(2) yes
Cu2 . Y1 . O5 . 100.2(2) yes
Cu3 . Y1 . O5 . 82.1(2) yes
Cu4 . Y1 . O4 . 83.4(2) yes
Cu1 . Y1 . O4 . 100.6(2) yes
Cu2 . Y1 . O4 . 146.7(2) yes
Cu3 . Y1 . O4 . 39.1(2) yes
O5 . Y1 . O4 . 93.3(3) yes
Cu4 . Y1 . O3 . 145.3(2) yes
Cu1 . Y1 . O3 . 38.71(19) yes
Cu2 . Y1 . O3 . 83.3(2) yes
Cu3 . Y1 . O3 . 99.7(2) yes
O5 . Y1 . O3 . 175.1(3) yes
Cu4 . Y1 . O6 . 98.1(2) yes
Cu1 . Y1 . O6 . 83.6(2) yes
Cu2 . Y1 . O6 . 38.5(2) yes
Cu3 . Y1 . O6 . 144.9(2) yes
O5 . Y1 . O6 . 84.8(3) yes
Cu4 . Y1 . Cl4 . 123.76(11) yes
Cu1 . Y1 . Cl4 . 124.13(11) yes
Cu2 . Y1 . Cl4 . 123.34(10) yes
Cu3 . Y1 . Cl4 . 123.82(10) yes
O5 . Y1 . Cl4 . 87.0(2) yes
Cu4 . Y1 . O1 . 85.31(19) yes
Cu1 . Y1 . O1 . 31.6(2) yes
Cu2 . Y1 . O1 . 31.9(2) yes
Cu3 . Y1 . O1 . 86.13(19) yes
O5 . Y1 . O1 . 114.7(3) yes
Cu4 . Y1 . O2 . 31.2(2) yes
Cu1 . Y1 . O2 . 86.4(2) yes
Cu2 . Y1 . O2 . 86.3(2) yes
Cu3 . Y1 . O2 . 31.5(2) yes
O5 . Y1 . O2 . 69.4(3) yes
O4 . Y1 . O3 . 85.4(3) yes
O4 . Y1 . O6 . 174.7(3) yes
O3 . Y1 . O6 . 96.1(3) yes
O4 . Y1 . Cl4 . 87.4(2) yes
O3 . Y1 . Cl4 . 88.3(2) yes
O6 . Y1 . Cl4 . 87.6(2) yes
O4 . Y1 . O1 . 115.1(3) yes
O3 . Y1 . O1 . 70.0(3) yes
O6 . Y1 . O1 . 70.1(3) yes
Cl4 . Y1 . O1 . 146.3(2) yes
O4 . Y1 . O2 . 70.1(3) yes
O3 . Y1 . O2 . 114.4(3) yes
O6 . Y1 . O2 . 113.6(3) yes
Cl4 . Y1 . O2 . 145.6(2) yes
O1 . Y1 . O2 . 68.0(3) yes
Y3 . Cu9 . Cu10 2_756 63.02(5) yes
Y3 . Cu9 . O21 . 43.4(3) yes
Cu10 2_756 Cu9 . O21 . 96.3(3) yes
Y3 . Cu9 . O19 . 105.3(2) yes
Cu10 2_756 Cu9 . O19 . 95.2(2) yes
O21 . Cu9 . O19 . 131.9(3) yes
Y3 . Cu9 . O23 . 98.01(18) yes
Cu10 2_756 Cu9 . O23 . 155.3(2) yes
O21 . Cu9 . O23 . 76.7(3) yes
O19 . Cu9 . O23 . 73.6(3) yes
Y3 . Cu9 . C65 . 119.8(3) yes
Cu10 2_756 Cu9 . C65 . 177.0(3) yes
O21 . Cu9 . C65 . 85.8(4) yes
O19 . Cu9 . C65 . 84.8(4) yes
O23 . Cu9 . C65 . 27.4(3) yes
Y3 . Cu9 . N13 . 137.4(3) yes
Cu10 2_756 Cu9 . N13 . 151.3(4) yes
O21 . Cu9 . N13 . 95.3(4) yes
O19 . Cu9 . N13 . 96.3(4) yes
O23 . Cu9 . N13 . 53.4(4) yes
Y3 . Cu9 . O17 . 38.6(2) yes
Cu10 2_756 Cu9 . O17 . 35.7(3) yes
O21 . Cu9 . O17 . 81.7(3) yes
O19 . Cu9 . O17 . 81.2(3) yes
O23 . Cu9 . O17 . 119.6(3) yes
Y3 . Cu9 . Cu11 . 69.89(5) yes
Cu10 2_756 Cu9 . Cu11 . 132.60(7) yes
O21 . Cu9 . Cu11 . 48.1(2) yes
O19 . Cu9 . Cu11 . 91.9(2) yes
O23 . Cu9 . Cu11 . 30.23(17) yes
Y3 . Cu9 . Cl7 . 106.87(12) yes
Cu10 2_756 Cu9 . Cl7 . 52.14(10) yes
O21 . Cu9 . Cl7 . 113.7(3) yes
O19 . Cu9 . Cl7 . 110.2(3) yes
O23 . Cu9 . Cl7 . 152.3(2) yes
C65 . Cu9 . N13 . 26.0(4) yes
C65 . Cu9 . O17 . 147.0(4) yes
N13 . Cu9 . O17 . 172.9(4) yes
C65 . Cu9 . Cu11 . 50.3(3) yes
N13 . Cu9 . Cu11 . 73.1(3) yes
O17 . Cu9 . Cu11 . 100.3(3) yes
C65 . Cu9 . Cl7 . 125.1(3) yes
N13 . Cu9 . Cl7 . 99.2(4) yes
O17 . Cu9 . Cl7 . 87.9(3) yes
Cu11 . Cu9 . Cl7 . 157.43(13) yes
Y3 2_756 Cu10 . Cu9 2_756 62.91(5) yes
Y3 2_756 Cu10 . Cl7 2_756 106.30(11) yes
Cu9 2_756 Cu10 . Cl7 2_756 51.58(10) yes
Y3 2_756 Cu10 . O20 . 105.1(2) yes
Cu9 2_756 Cu10 . O20 . 94.8(3) yes
Cl7 2_756 Cu10 . O20 . 109.8(3) yes
Y3 2_756 Cu10 . O18 . 42.9(2) yes
Cu9 2_756 Cu10 . O18 . 94.2(3) yes
Cl7 2_756 Cu10 . O18 . 110.9(3) yes
O20 . Cu10 . O18 . 134.1(3) yes
Y3 2_756 Cu10 . N14 . 137.9(3) yes
Cu9 2_756 Cu10 . N14 . 150.8(4) yes
Cl7 2_756 Cu10 . N14 . 99.3(4) yes
O20 . Cu10 . N14 . 96.7(4) yes
O18 . Cu10 . N14 . 96.8(4) yes
Y3 2_756 Cu10 . O22 . 96.64(18) yes
Cu9 2_756 Cu10 . O22 . 156.04(19) yes
Cl7 2_756 Cu10 . O22 . 152.4(2) yes
O20 . Cu10 . O22 . 77.9(3) yes
O18 . Cu10 . O22 . 76.0(3) yes
Y3 2_756 Cu10 . O17 2_756 38.6(2) yes
Cu9 2_756 Cu10 . O17 2_756 35.5(3) yes
Cl7 2_756 Cu10 . O17 2_756 87.1(3) yes
O20 . Cu10 . O17 2_756 80.9(3) yes
O18 . Cu10 . O17 2_756 80.9(3) yes
N14 . Cu10 . O22 . 53.1(4) yes
N14 . Cu10 . O17 2_756 173.6(5) yes
O22 . Cu10 . O17 2_756 120.5(3) yes
O22 . Cu12 . O23 . 74.6(4) yes
O22 . Cu12 . N15 . 159.7(4) yes
O23 . Cu12 . N15 . 90.9(4) yes
O22 . Cu12 . N16 . 93.1(4) yes
O23 . Cu12 . N16 . 160.5(5) yes
N15 . Cu12 . N16 . 96.6(5) yes
O22 . Cu12 . Cu11 . 36.7(3) yes
O23 . Cu12 . Cu11 . 38.1(2) yes
N15 . Cu12 . Cu11 . 128.4(3) yes
N16 . Cu12 . Cu11 . 129.0(4) yes
O22 . Cu12 . Cl9 . 94.7(3) yes
O23 . Cu12 . Cl9 . 94.6(3) yes
N15 . Cu12 . Cl9 . 100.7(4) yes
N16 . Cu12 . Cl9 . 101.6(4) yes
Cu11 . Cu12 . Cl9 . 93.11(11) yes
O24 . Cu11 . Cu12 . 87.7(3) yes
O24 . Cu11 . O23 . 92.5(4) yes
Cu12 . Cu11 . O23 . 38.0(3) yes
O24 . Cu11 . N17 . 97.8(4) yes
Cu12 . Cu11 . N17 . 133.0(3) yes
O23 . Cu11 . N17 . 166.3(4) yes
O24 . Cu11 . N18 . 99.4(4) yes
Cu12 . Cu11 . N18 . 128.7(3) yes
O23 . Cu11 . N18 . 90.7(4) yes
N17 . Cu11 . N18 . 96.5(4) yes
O24 . Cu11 . O22 . 88.2(4) yes
Cu12 . Cu11 . O22 . 37.8(2) yes
O23 . Cu11 . O22 . 75.7(4) yes
N17 . Cu11 . O22 . 95.5(4) yes
N18 . Cu11 . O22 . 164.7(4) yes
O24 . Cu11 . O20 . 145.2(3) yes
Cu12 . Cu11 . O20 . 100.71(18) yes
O23 . Cu11 . O20 . 115.0(3) yes
N17 . Cu11 . O20 . 52.2(4) yes
N18 . Cu11 . O20 . 101.2(4) yes
O24 . Cu11 . Cu9 . 134.4(3) yes
Cu12 . Cu11 . Cu9 . 68.04(6) yes
O23 . Cu11 . Cu9 . 44.8(3) yes
N17 . Cu11 . Cu9 . 127.2(3) yes
N18 . Cu11 . Cu9 . 71.4(3) yes
O22 . Cu11 . O20 . 78.9(3) yes
O22 . Cu11 . Cu9 . 93.8(3) yes
O20 . Cu11 . Cu9 . 79.20(17) yes
Cu10 2_756 Cl7 . Cu9 . 76.28(12) yes

loop_
_geom_bond_atom_site_label_1
_geom_bond_site_symmetry_1
_geom_bond_atom_site_label_2
_geom_bond_site_symmetry_2
_geom_bond_distance
_geom_bond_publ_flag
C1 . C2 . 1.35(2) yes
C1 . N1 . 1.361(17) yes
C1 . H1 . 0.928 no
C2 . C3 . 1.35(2) yes
C2 . H2 . 0.928 no
C3 . C4 . 1.39(2) yes
C3 . H3 . 0.932 no
C4 . C5 . 1.373(19) yes
C4 . H4 . 0.931 no
C5 . N1 . 1.323(16) yes
C5 . O11 . 1.326(15) yes
C6 . C7 . 1.37(2) yes
C6 . N2 . 1.328(17) yes
C6 . H6 . 0.926 no
C7 . C8 . 1.38(2) yes
C7 . H7 . 0.929 no
C8 . C9 . 1.38(2) yes
C8 . H8 . 0.929 no
C9 . C10 . 1.40(2) yes
C9 . H9 . 0.928 no
C10 . N2 . 1.326(18) yes
C10 . O12 . 1.325(17) yes
C11 . C12 . 1.39(2) yes
C11 . N3 . 1.371(18) yes
C11 . H11 . 0.931 no
C12 . C13 . 1.38(2) yes
C12 . H12 . 0.930 no
C13 . C14 . 1.40(2) yes
C13 . H13 . 0.929 no
C14 . C15 . 1.40(2) yes
C14 . H14 . 0.931 no
C15 . N3 . 1.328(17) yes
C15 . O13 . 1.329(16) yes
C16 . C17 . 1.38(2) yes
C16 . N4 . 1.352(18) yes
C16 . H16 . 0.930 no
C17 . C18 . 1.39(2) yes
C17 . H17 . 0.931 no
C18 . C19 . 1.38(2) yes
C18 . H18 . 0.929 no
C19 . C20 . 1.40(2) yes
C19 . H19 . 0.931 no
C20 . N4 . 1.342(18) yes
C20 . O14 . 1.317(16) yes
C21 . C22 . 1.349(19) yes
C21 . N5 . 1.356(16) yes
C21 . H21 . 0.929 no
C22 . C23 . 1.34(2) yes
C22 . H22 . 0.928 no
C23 . C24 . 1.386(18) yes
C23 . H23 . 0.931 no
C24 . C25 . 1.407(19) yes
C24 . H24 . 0.934 no
C25 . N5 . 1.340(16) yes
C25 . O3 . 1.324(14) yes
C26 . C27 . 1.37(2) yes
C26 . N6 . 1.377(17) yes
C26 . H26 . 0.929 no
C27 . C28 . 1.37(2) yes
C27 . H27 . 0.927 no
C28 . C29 . 1.343(19) yes
C28 . H28 . 0.930 no
C29 . C30 . 1.401(19) yes
C29 . H29 . 0.930 no
C30 . N6 . 1.326(17) yes
C30 . O4 . 1.345(15) yes
C31 . C32 . 1.31(3) yes
C31 . N7 . 1.37(2) yes
C31 . H31 . 0.929 no
C32 . C33 . 1.40(3) yes
C32 . H32 . 0.927 no
C33 . C34 . 1.39(3) yes
C33 . H33 . 0.926 no
C34 . C35 . 1.42(2) yes
C34 . H34 . 0.930 no
C35 . N7 . 1.332(19) yes
C35 . O7 . 1.302(18) yes
C36 . C37 . 1.36(2) yes
C36 . N8 . 1.36(2) yes
C36 . H36 . 0.930 no
C37 . C38 . 1.41(2) yes
C37 . H37 . 0.931 no
C38 . C39 . 1.37(2) yes
C38 . H38 . 0.931 no
C39 . C40 . 1.398(19) yes
C39 . H39 . 0.930 no
C40 . N8 . 1.325(17) yes
C40 . O8 . 1.306(15) yes
C41 . C42 . 1.37(2) yes
C41 . N9 . 1.365(17) yes
C41 . H41 . 0.933 no
C42 . C43 . 1.38(2) yes
C42 . H42 . 0.931 no
C43 . C44 . 1.37(2) yes
C43 . H43 . 0.927 no
C44 . C45 . 1.403(19) yes
C44 . H44 . 0.929 no
C45 . N9 . 1.360(16) yes
C45 . O9 . 1.310(15) yes
C46 . C47 . 1.36(2) yes
C46 . N10 . 1.354(18) yes
C46 . H46 . 0.929 no
C47 . C48 . 1.35(2) yes
C47 . H47 . 0.927 no
C48 . C49 . 1.35(2) yes
C48 . H48 . 0.929 no
C49 . C50 . 1.39(2) yes
C49 . H49 . 0.926 no
C50 . N10 . 1.351(19) yes
C50 . O10 . 1.342(17) yes
C51 . C52 . 1.30(2) yes
C51 . N11 . 1.352(19) yes
C51 . H51 . 0.927 no
C52 . C53 . 1.36(2) yes
C52 . H52 . 0.928 no
C53 . C54 . 1.37(2) yes
C53 . H53 . 0.926 no
C54 . C55 . 1.42(2) yes
C54 . H54 . 0.930 no
C55 . N11 . 1.331(19) yes
C55 . O5 . 1.334(17) yes
C56 . C57 . 1.37(2) yes
C56 . N12 . 1.362(19) yes
C56 . H56 . 0.927 no
C57 . C58 . 1.36(2) yes
C57 . H57 . 0.926 no
C58 . C59 . 1.38(2) yes
C58 . H58 . 0.928 no
C59 . C60 . 1.378(19) yes
C59 . H59 . 0.929 no
C60 . N12 . 1.346(18) yes
C60 . O6 . 1.309(16) yes
C61 . C62 . 1.35(2) yes
C61 . N13 . 1.332(17) yes
C61 . H61 . 0.931 no
C62 . C63 . 1.37(2) yes
C62 . H62 . 0.928 no
C63 . C64 . 1.36(2) yes
C63 . H63 . 0.928 no
C64 . C65 . 1.38(2) yes
C64 . H64 . 0.931 no
C65 . N13 . 1.356(18) yes
C65 . O23 . 1.328(16) yes
C65 . Cu9 . 2.804(17) yes
C66 . C67 . 1.38(2) yes
C66 . N14 . 1.367(18) yes
C66 . H66 . 0.931 no
C67 . C68 . 1.34(2) yes
C67 . H67 . 0.930 no
C68 . C69 . 1.36(2) yes
C68 . H68 . 0.932 no
C69 . C70 . 1.39(2) yes
C69 . H69 . 0.934 no
C70 . N14 . 1.319(17) yes
C70 . O22 . 1.327(16) yes
C71 . C72 . 1.35(2) yes
C71 . N15 . 1.354(18) yes
C71 . H71 . 0.928 no
C72 . C73 . 1.37(2) yes
C72 . H72 . 0.927 no
C73 . C74 . 1.40(2) yes
C73 . H73 . 0.932 no
C74 . C75 . 1.378(19) yes
C74 . H74 . 0.930 no
C75 . N15 . 1.351(17) yes
C75 . O19 . 1.325(16) yes
C76 . C77 . 1.35(2) yes
C76 . N16 . 1.361(19) yes
C76 . H76 . 0.929 no
C77 . C78 . 1.39(2) yes
C77 . H77 . 0.929 no
C78 . C79 . 1.34(2) yes
C78 . H78 . 0.928 no
C79 . C80 . 1.39(2) yes
C79 . H79 . 0.932 no
C80 . N16 . 1.327(18) yes
C80 . O18 . 1.370(17) yes
C81 . C82 . 1.38(2) yes
C81 . N17 . 1.349(17) yes
C81 . H81 . 0.932 no
C82 . C83 . 1.39(2) yes
C82 . H82 . 0.932 no
C83 . C84 . 1.35(2) yes
C83 . H83 . 0.931 no
C84 . C85 . 1.394(19) yes
C84 . H84 . 0.933 no
C85 . N17 . 1.334(17) yes
C85 . O20 . 1.324(15) yes
C86 . C87 . 1.34(2) yes
C86 . N18 . 1.347(18) yes
C86 . H86 . 0.929 no
C87 . C88 . 1.39(2) yes
C87 . H87 . 0.930 no
C88 . C89 . 1.35(2) yes
C88 . H88 . 0.930 no
C89 . C90 . 1.41(2) yes
C89 . H89 . 0.928 no
C90 . N18 . 1.340(18) yes
C90 . O21 . 1.312(17) yes
N13 . Cu9 . 1.945(11) yes
N14 . Cu10 . 1.974(10) yes
N15 . Cu12 . 1.984(11) yes
N16 . Cu12 . 1.973(12) yes
N17 . Cu11 . 1.983(10) yes
N18 . Cu11 . 1.976(11) yes
O17 . Y3 2_756 2.266(8) yes
O17 . Cu10 2_756 1.879(8) yes
O17 . Y3 . 2.220(8) yes
O17 . Cu9 . 1.870(9) yes
O18 . Y3 2_756 2.308(8) yes
O18 . Cu10 . 2.111(9) yes
O19 . Y3 2_756 2.295(9) yes
O19 . Cu9 . 2.114(8) yes
O20 . Y3 . 2.301(8) yes
O20 . Cu10 . 2.113(9) yes
O20 . Cu11 . 2.854(9) yes
O21 . Y3 . 2.324(9) yes
O21 . Cu9 . 2.117(8) yes
O22 . Cu10 . 2.800(9) yes
O22 . Cu12 . 2.003(8) yes
O22 . Cu11 . 1.951(9) yes
O23 . Cu9 . 2.803(9) yes
O23 . Cu12 . 1.997(9) yes
O23 . Cu11 . 2.002(8) yes
O24 . Cu11 . 2.311(11) yes
O24 . H242 . 0.820 no
O24 . H241 . 0.820 no
Y3 . Y3 2_756 3.697(2) yes
Y3 . Cu10 2_756 3.352(2) yes
Y3 . Cu9 . 3.349(2) yes
Y3 . Cl8 . 2.617(4) yes
Cl1 . Cu1 . 2.450(4) yes
Cl1 . Cu2 . 2.445(4) yes
Cl2 . Cu3 . 2.404(4) yes
Cl2 . Cu4 . 2.470(4) yes
Cl3 . Y2 . 2.652(4) yes
Cl4 . Y1 . 2.598(4) yes
Cl5 . Cu5 . 2.541(4) yes
Cl6 . Cu8 . 2.584(5) yes
N1 . Cu1 . 1.946(10) yes
N2 . Cu3 . 1.948(11) yes
N3 . Cu4 . 1.928(10) yes
N4 . Cu2 . 1.945(11) yes
N5 . Cu5 . 1.973(10) yes
N6 . Cu5 . 1.966(11) yes
N7 . Cu6 . 1.981(12) yes
N8 . Cu6 . 1.973(11) yes
N9 . Cu8 . 1.976(10) yes
N10 . Cu8 . 1.969(11) yes
N11 . Cu7 . 1.967(12) yes
N12 . Cu7 . 1.970(11) yes
O1 . Cu1 . 1.876(8) yes
O1 . Cu2 . 1.876(8) yes
O1 . Y2 . 2.227(7) yes
O1 . Y1 . 2.259(7) yes
O2 . Cu3 . 1.858(8) yes
O2 . Cu4 . 1.866(8) yes
O2 . Y2 . 2.273(8) yes
O2 . Y1 . 2.251(8) yes
O3 . Cu1 . 2.140(8) yes
O3 . Y1 . 2.299(8) yes
O4 . Cu3 . 2.139(8) yes
O4 . Y1 . 2.313(8) yes
O5 . Cu4 . 2.145(9) yes
O5 . Cu7 . 2.877(9) yes
O5 . Y1 . 2.320(9) yes
O6 . Cu2 . 2.126(8) yes
O6 . Y1 . 2.296(8) yes
O7 . Cu1 . 2.107(8) yes
O7 . Y2 . 2.327(9) yes
O8 . Cu3 . 2.201(8) yes
O8 . Cu6 . 2.790(9) yes
O8 . Y2 . 2.292(9) yes
O9 . Cu4 . 2.185(8) yes
O9 . Y2 . 2.282(8) yes
O10 . Cu2 . 2.078(9) yes
O10 . Y2 . 2.304(9) yes
O11 . Cu1 . 2.806(9) yes
O11 . Cu5 . 2.026(9) yes
O11 . Cu6 . 1.967(8) yes
O12 . Cu3 . 2.809(9) yes
O12 . Cu5 . 1.978(8) yes
O12 . Cu6 . 1.971(9) yes
O13 . Cu4 . 2.818(9) yes
O13 . Cu7 . 1.972(8) yes
O13 . Cu8 . 1.998(9) yes
O14 . Cu2 . 2.839(9) yes
O14 . Cu7 . 1.986(9) yes
O14 . Cu8 . 2.018(9) yes
O15 . Cu6 . 2.429(10) yes
O15 . H151 . 0.819 no
O15 . H152 . 0.828 no
O16 . Cu7 . 2.325(10) yes
O16 . H162 . 0.831 no
O16 . H161 . 0.822 no
Cu1 . Cu2 . 3.027(3) yes
Cu1 . Cu6 . 3.768(3) yes
Cu1 . Y2 . 3.366(2) yes
Cu1 . Y1 . 3.379(2) yes
Cu2 . Cu8 . 3.841(3) yes
Cu2 . Y2 . 3.342(2) yes
Cu2 . Y1 . 3.368(2) yes
Cu3 . Cu4 . 3.019(3) yes
Cu3 . Cu6 . 3.792(3) yes
Cu3 . Y2 . 3.397(2) yes
Cu3 . Y1 . 3.360(2) yes
Cu4 . Cu7 . 3.817(3) yes
Cu4 . Y2 . 3.347(2) yes
Cu4 . Y1 . 3.384(2) yes
Cu5 . Cu6 . 3.132(3) yes
Cu7 . Cu8 . 3.126(3) yes
Cu9 . Cu10 2_756 3.047(3) yes
Cu9 . Cu11 . 3.841(3) yes
Cu9 . Cl7 . 2.457(4) yes
Cu10 . Cl7 2_756 2.476(4) yes
Cu12 . Cu11 . 3.148(3) yes
Cu12 . Cl9 . 2.506(5) yes

loop_
_platon_squeeze_void_nr
_platon_squeeze_void_average_x
_platon_squeeze_void_average_y
_platon_squeeze_void_average_z
_platon_squeeze_void_volume
_platon_squeeze_void_count_electrons
_platon_squeeze_void_content
1 -0.001 0.000 0.000 2215 393 ' '
2 0.018 0.500 0.500 2211 393 ' '
